data_1567469
loop_
_publ_author_name
'Moss, Austen'
'Jang, Youngwoo B.'
'Arvidson, Jacob'
'Nesterov, Vladimir'
'D'Souza, Francis'
'Wang, Hong'

_publ_section_title
;
 Aromatic Heterobicycle-Fused Porphyrins: Impact on Aromaticity and
 Excited State Electron Transfer Leading to Long-Lived Charge Separation
;
_journal_name_full 'Chemical Science'
_journal_paper_doi 10.1039/D2SC03238D
_journal_year 2022
_chemical_formula_moiety 'I, C92 H109 N6 O2 Zn, C6 H14, 2[H2O], 1[C6H14]'
_chemical_formula_sum 'C104 H141 I N6 O4 Zn'
_chemical_formula_weight 1731.52
_space_group_crystal_system triclinic
_space_group_IT_number 2
_space_group_name_Hall '-P 1'
_space_group_name_H-M_alt 'P -1'
_atom_sites_solution_hydrogens mixed
_audit_creation_date 2021-09-08
_audit_creation_method
;
Olex2 1.3-ac4
(compiled 2020.03.28 svn.rd84adfe8 for Rigaku Oxford Diffraction, GUI svn.r6032)
;
_audit_update_record
;
2022-05-15 deposited with the CCDC.	2022-08-12 downloaded from the CCDC.
;
_cell_angle_alpha 90.976(3)
_cell_angle_beta 92.533(3)
_cell_angle_gamma 95.704(3)
_cell_formula_units_Z 2
_cell_length_a 9.3273(4)
_cell_length_b 15.4601(6)
_cell_length_c 34.2082(10)
_cell_measurement_reflns_used 9719
_cell_measurement_temperature 220.0(8)
_cell_measurement_theta_max 74.1920
_cell_measurement_theta_min 3.1480
_cell_volume 4902.5(3)
_computing_cell_refinement 'CrysAlisPro 1.171.41.116a (Rigaku OD, 2021)'
_computing_data_collection 'CrysAlisPro 1.171.41.116a (Rigaku OD, 2021)'
_computing_data_reduction 'CrysAlisPro 1.171.41.116a (Rigaku OD, 2021)'
_computing_molecular_graphics 'Olex2 1.3-ac4 (Dolomanov et al., 2009)'
_computing_publication_material 'Olex2 1.3-ac4 (Dolomanov et al., 2009)'
_computing_structure_refinement 'SHELXL 2018/3 (Sheldrick, 2015)'
_computing_structure_solution 'SHELXT 2018/2 (Sheldrick, 2018)'
_diffrn_ambient_environment N~2~
_diffrn_ambient_temperature 220.0(8)
_diffrn_detector 'Hybrid Pixel Array Detector'
_diffrn_detector_area_resol_mean 10.0000
_diffrn_detector_type HyPix
_diffrn_measured_fraction_theta_full 0.987
_diffrn_measured_fraction_theta_max 0.987
_diffrn_measurement_details
;
List of Runs (angles in degrees, time in seconds):

  # Type    Start    End  Width  t~exp~   \w     \q     \k     \f   Frames
#--------------------------------------------------------------------------
  1  \w   -108.00 -42.00   0.50   10.00    --  -46.79-175.00 160.00  132
  2  \w   -103.00 -78.00   0.50   10.00    --  -46.79 175.00 167.00   50
  3  \w    -49.00  -4.00   0.50   10.00    --  -46.79 114.00  29.00   90
  4  \w     36.00  86.00   0.50   10.00    --   46.79-114.00 -61.00  100
  5  \w     64.00 119.00   0.50   10.00    --   46.79 175.00 167.00  110
  6  \w   -111.00 -86.00   0.50   45.00    --  -91.75-175.00 160.00   50
  7  \w    -63.00 -37.00   0.50   45.00    --  -91.75 114.00  29.00   52
  8  \w   -126.00 -93.00   0.50   45.00    --  -91.75-114.00 -61.00   66
  9  \w   -114.00 -69.00   0.50   45.00    --  -91.75 175.00 167.00   90
 10  \w     81.00 106.00   0.50   45.00    --  102.69 175.00 167.00   50
 11  \w     96.00 147.00   0.50   45.00    --  102.69-175.00 160.00  102
 12  \w    138.00 163.00   0.50   45.00    --  102.69 114.00  29.00   50
 13  \w     59.00  85.00   0.50   45.00    --  102.69-175.00 160.00   52
 14  \w     32.00 110.00   0.50   45.00    --  102.69-114.00 -61.00  156
 15  \w   -118.00 -85.00   0.50   10.00    --  -46.79 -77.00  30.00   66
 16  \w   -119.00 -86.00   0.50   10.00    --  -46.79 -77.00 120.00   66
 17  \w   -118.00 -90.00   0.50   10.00    --  -46.79 -77.00   0.00   56
 18  \w   -119.00 -87.00   0.50   10.00    --  -46.79 -77.00  60.00   64
 19  \w   -116.00 -87.00   0.50   10.00    --  -46.79 -77.00 -90.00   58
 20  \w   -118.00 -85.00   0.50   10.00    --  -46.79 -77.00 -60.00   66
 21  \w   -119.00 -85.00   0.50   10.00    --  -46.79 -77.00 -30.00   68
 22  \w     65.00  90.00   0.50   10.00    --   46.79-175.00 160.00   50
 23  \w     91.00 116.00   0.50   10.00    --   46.79  77.00-180.00   50
 24  \w    -20.00   7.00   0.50   10.00    --   46.79 -19.00-120.00   54
 25  \w   -160.00-134.00   0.50   45.00    --  -91.75-125.00-150.00   52
 26  \w   -158.00 -81.00   0.50   45.00    --  -91.75-125.00-120.00  154
 27  \w    -64.00 -30.00   0.50   45.00    --  -91.75  77.00-150.00   68
 28  \w    -81.00 -32.00   0.50   45.00    --  -91.75  61.00-180.00   98
 29  \w    -45.00 -18.00   0.50   45.00    --  -91.75  30.00 -30.00   54
 30  \w   -111.00 -86.00   0.50   45.00    --  -91.75-125.00-150.00   50
 31  \w   -114.00 -87.00   0.50   45.00    --  -91.75  77.00-150.00   54
 32  \w    -61.00 -32.00   0.50   45.00    --  -91.75  45.00   0.00   58
 33  \w    -45.00 -17.00   0.50   45.00    --  -91.75  30.00 120.00   56
 34  \w    -44.00 -17.00   0.50   45.00    --  -91.75  30.00  90.00   54
 35  \w    -45.00 -18.00   0.50   45.00    --  -91.75  30.00 -90.00   54
 36  \w   -164.00-120.00   0.50   45.00    --  -91.75 -30.00 -60.00   88
 37  \w    -44.00 -17.00   0.50   45.00    --  -91.75  30.00 -60.00   54
 38  \w    -43.00 -17.00   0.50   45.00    --  -91.75  30.00   0.00   52
 39  \w   -163.00 -78.00   0.50   45.00    --  -91.75 -45.00   0.00  170
 40  \w     90.00 172.00   0.50   45.00    --  102.69  45.00 120.00  164
 41  \w     82.00 112.00   0.50   45.00    --  102.69-125.00  60.00   60
 42  \w     95.00 136.00   0.50   45.00    --  102.69 125.00   0.00   82
 43  \w     30.00  93.00   0.50   45.00    --  102.69 -77.00  60.00  126
 44  \w     69.00 110.00   0.50   45.00    --  102.69-125.00-150.00   82
 45  \w     29.00  54.00   0.50   45.00    --  102.69 -61.00 150.00   50
 46  \w     38.00 105.00   0.50   45.00    --  102.69-125.00 -90.00  134
 47  \w     87.00 112.00   0.50   45.00    --  102.69-125.00-180.00   50
 48  \w     29.00  58.00   0.50   45.00    --  102.69 -61.00-180.00   58
 49  \w     49.00  75.00   0.50   45.00    --  102.69-125.00-180.00   52
 50  \w     83.00 108.00   0.50   45.00    --  102.69-107.00-148.46   50
 51  \w     95.00 171.00   0.50   45.00    --  102.69 125.00 150.00  152
 52  \w     29.00  55.00   0.50   45.00    --  102.69-107.00-148.46   52
 53  \w     81.00 106.00   0.50   45.00    --  102.69-125.00-120.00   50
 54  \w     32.00 105.00   0.50   45.00    --  102.69 -94.00 -60.00  146
;
_diffrn_measurement_device 'four-circle diffractometer'
_diffrn_measurement_device_type 'XtaLAB Synergy, Dualflex, HyPix'
_diffrn_measurement_method '\w scans'
_diffrn_orient_matrix_type 'CrysAlisPro convention (1999,Acta A55,543-557)'
_diffrn_orient_matrix_UB_11 -0.0456747865
_diffrn_orient_matrix_UB_12 -0.0099417537
_diffrn_orient_matrix_UB_13 0.0425514471
_diffrn_orient_matrix_UB_21 -0.1541422583
_diffrn_orient_matrix_UB_22 0.0187980943
_diffrn_orient_matrix_UB_23 -0.0127349472
_diffrn_orient_matrix_UB_31 -0.0420117243
_diffrn_orient_matrix_UB_32 -0.0978834282
_diffrn_orient_matrix_UB_33 -0.0077623256
_diffrn_radiation_monochromator mirror
_diffrn_radiation_probe x-ray
_diffrn_radiation_type 'Cu K\a'
_diffrn_radiation_wavelength 1.54184
_diffrn_reflns_av_R_equivalents 0.0763
_diffrn_reflns_av_unetI/netI 0.0606
_diffrn_reflns_Laue_measured_fraction_full 0.987
_diffrn_reflns_Laue_measured_fraction_max 0.987
_diffrn_reflns_limit_h_max 11
_diffrn_reflns_limit_h_min -11
_diffrn_reflns_limit_k_max 12
_diffrn_reflns_limit_k_min -18
_diffrn_reflns_limit_l_max 40
_diffrn_reflns_limit_l_min -40
_diffrn_reflns_number 59348
_diffrn_reflns_point_group_measured_fraction_full 0.987
_diffrn_reflns_point_group_measured_fraction_max 0.987
_diffrn_reflns_theta_full 66.600
_diffrn_reflns_theta_max 66.600
_diffrn_reflns_theta_min 4.770
_diffrn_source 'micro-focus sealed X-ray tube'
_diffrn_source_type 'PhotonJet (Cu) X-ray Source'
_exptl_absorpt_coefficient_mu 3.235
_exptl_absorpt_correction_T_max 1.00000
_exptl_absorpt_correction_T_min 0.88344
_exptl_absorpt_correction_type multi-scan
_exptl_absorpt_process_details
;
CrysAlisPro 1.171.41.116a (Rigaku Oxford Diffraction, 2021)
Empirical absorption correction using spherical harmonics,
implemented in SCALE3 ABSPACK scaling algorithm.
;
_exptl_crystal_colour 'clear dark purple'
_exptl_crystal_density_diffrn 1.197
_exptl_crystal_description plate
_exptl_crystal_F_000 1884
_exptl_crystal_size_max 0.07
_exptl_crystal_size_mid 0.045
_exptl_crystal_size_min 0.01
_refine_diff_density_max 1.340
_refine_diff_density_min -1.829
_refine_diff_density_rms 0.101
_refine_ls_extinction_method none
_refine_ls_goodness_of_fit_ref 1.042
_refine_ls_hydrogen_treatment constr
_refine_ls_matrix_type full
_refine_ls_number_parameters 993
_refine_ls_number_reflns 17099
_refine_ls_number_restraints 67
_refine_ls_restrained_S_all 1.045
_refine_ls_R_factor_all 0.1373
_refine_ls_R_factor_gt 0.1157
_refine_ls_shift/su_max 0.001
_refine_ls_shift/su_mean 0.000
_refine_ls_structure_factor_coef Fsqd
_refine_ls_weighting_details 'w=1/[\s^2^(Fo^2^)+(0.1911P)^2^+11.9857P] where P=(Fo^2^+2Fc^2^)/3'
_refine_ls_weighting_scheme calc
_refine_ls_wR_factor_gt 0.3237
_refine_ls_wR_factor_ref 0.3407
_reflns_Friedel_coverage 0.000
_reflns_number_gt 12342
_reflns_number_total 17099
_reflns_threshold_expression 'I > 2\s(I)'
_cod_data_source_file d2sc03238d2.cif
_cod_data_source_block triclinicmono09072021
_cod_database_code 1567469
_shelx_shelxl_version_number 2018/3
_chemical_oxdiff_formula 'C89 H101 N6 Zn I'
_shelx_space_group_comment
;
The symmetry employed for this shelxl refinement is uniquely defined
by the following loop, which should always be used as a source of
symmetry information in preference to the above space-group names.
They are only intended as comments.
;
_shelx_estimated_absorpt_t_max 0.968
_shelx_estimated_absorpt_t_min 0.805
_reflns_odcompleteness_completeness 96.87
_reflns_odcompleteness_iscentric 1
_reflns_odcompleteness_theta 69.95
_olex2_refinement_description
;
1. Fixed Uiso
 At 1.2 times of:
  All C(H) groups, All C(H,H) groups
 At 1.5 times of:
  All C(H,H,H) groups, All O(H) groups
2. Restrained distances
 C1B-C2B
 1.51 with sigma of 0.01
 O2-C1C
 1.35 with sigma of 0.01
 C1C-C2C
 1.51 with sigma of 0.01
 O2-C1B
 1.35 with sigma of 0.01
3. Uiso/Uaniso restraints and constraints
Uanis(C44) \\sim Ueq, Uanis(C45) \\sim Ueq, Uanis(C46) \\sim Ueq, Uanis(C47)
\\sim Ueq, Uanis(C48) \\sim Ueq, Uanis(C49) \\sim Ueq: with sigma of 0.01 and
sigma for terminal atoms of 0.02
Uanis(C1B) = Uanis(C2B) = Uanis(C1C) = Uanis(C2C)
4. Rigid body (RIGU) restrains
 C1A, C2A, C3A, C4A, C5A, C6A
 with sigma for 1-2 distances of 0.005 and sigma for 1-3 distances of 0.005
5. Others
 Sof(C2C)=Sof(H2CA)=Sof(H2CB)=Sof(H2CC)=Sof(C1C)=Sof(H1CA)=Sof(H1CB)=1-FVAR(1)
 Sof(C2B)=Sof(H2BA)=Sof(H2BB)=Sof(H2BC)=Sof(C1B)=Sof(H1BA)=Sof(H1BB)=FVAR(1)
6.a Rotating group:
 O2(H2)
6.b Secondary CH2 refined with riding coordinates:
 C2A(H2AA,H2AB), C3A(H3AA,H3AB), C4A(H4AA,H4AB), C5A(H5AA,H5AB), C1B(H1BA,
 H1BB), C1C(H1CA,H1CB)
6.c Aromatic/amide H refined with riding coordinates:
 C2(H2A), C3(H3), C7(H7), C8(H8), C12(H12), C13(H13), C18(H18), C21(H21),
 C26(H26), C28(H28), C30(H30), C32(H32), C34(H34), C36(H36), C38(H38), C40(H40),
  C42(H42), C45(H45), C46(H46), C47(H47), C48(H48), C53(H53), C55(H55),
 C57(H57), C82(H82)
6.d Fitted hexagon refined as free rotating group:
 C44(C45,C46,C47,C48,C49)
6.e Idealised Me refined as rotating group:
 C50(H50A,H50B,H50C), C51(H51A,H51B,H51C), C59(H59A,H59B,H59C), C60(H60A,H60B,
 H60C), C61(H61A,H61B,H61C), C63(H63A,H63B,H63C), C64(H64A,H64B,H64C), C65(H65A,
 H65B,H65C), C67(H67A,H67B,H67C), C68(H68A,H68B,H68C), C69(H69A,H69B,H69C),
 C71(H71A,H71B,H71C), C72(H72A,H72B,H72C), C73(H73A,H73B,H73C), C75(H75A,H75B,
 H75C), C76(H76A,H76B,H76C), C77(H77A,H77B,H77C), C79(H79A,H79B,H79C), C80(H80A,
 H80B,H80C), C81(H81A,H81B,H81C), C84(H84A,H84B,H84C), C85(H85A,H85B,H85C),
 C86(H86A,H86B,H86C), C88(H88A,H88B,H88C), C89(H89A,H89B,H89C), C90(H90A,H90B,
 H90C), C1A(H1AA,H1AB,H1AC), C6A(H6AA,H6AB,H6AC), C2B(H2BA,H2BB,H2BC), C2C(H2CA,
 H2CB,H2CC)
;
_smtbx_masks_special_details
;
A solvent mask was calculated and 177 electrons were
found in a volume of 727\%A^3 in 2 voids per unit cell.
This is consistent with the presence of 2[H2O], 1[C6H14] 
per Formula Unit which account for 140 electrons 
per unit cell.
;
_smtbx_masks_void_probe_radius 1.2
_smtbx_masks_void_truncation_radius 1.2
_olex2_submission_special_instructions 'No special instructions were received'
_oxdiff_exptl_absorpt_empirical_details
;
Empirical correction (ABSPACK) includes:
- Absorption correction using spherical harmonics
- Frame scaling
;
_oxdiff_exptl_absorpt_empirical_full_max 1.434
_oxdiff_exptl_absorpt_empirical_full_min 0.472

loop_
_space_group_symop_operation_xyz
'x, y, z'
'-x, -y, -z'

loop_
_atom_site_label
_atom_site_type_symbol
_atom_site_fract_x
_atom_site_fract_y
_atom_site_fract_z
_atom_site_U_iso_or_equiv
_atom_site_adp_type
_atom_site_occupancy
_atom_site_site_symmetry_order
_atom_site_calc_flag
_atom_site_refinement_flags_posn
_atom_site_refinement_flags_adp
_atom_site_refinement_flags_occupancy
_atom_site_disorder_assembly
_atom_site_disorder_group
I1 I 0.23271(14) 0.43255(12) 0.84924(3) 0.1971(7) Uani 1 1 d . . . . .
Zn1 Zn 0.31160(8) 0.48537(4) 0.70798(2) 0.0425(2) Uani 1 1 d . . . . .
O3 O 0.8675(8) 0.3126(4) 0.90895(18) 0.097(2) Uani 1 1 d . . . . .
O2 O 0.1529(5) 0.4534(3) 0.75134(16) 0.0679(12) Uani 1 1 d D . . . .
H2 H 0.189775 0.415125 0.771850 0.102 Uiso 1 1 d R U . A .
N1 N 0.3385(4) 0.6150(3) 0.72058(14) 0.0391(10) Uani 1 1 d . . . . .
N2 N 0.1789(4) 0.5089(3) 0.66020(13) 0.0394(10) Uani 1 1 d . . . . .
N3 N 0.3349(5) 0.3663(3) 0.68419(14) 0.0425(10) Uani 1 1 d . . . . .
N4 N 0.4860(5) 0.4691(3) 0.74851(13) 0.0412(10) Uani 1 1 d . . . . .
N5 N 0.8620(8) 0.5343(4) 0.9229(2) 0.0785(19) Uani 1 1 d . . . . .
N6 N 0.6817(9) 0.4408(5) 0.9384(2) 0.089(2) Uani 1 1 d . . . . .
C1 C 0.4169(5) 0.6550(3) 0.75194(17) 0.0405(12) Uani 1 1 d . . . . .
C2 C 0.3901(6) 0.7450(3) 0.75467(19) 0.0476(13) Uani 1 1 d . . . . .
H2A H 0.432233 0.786607 0.773217 0.057 Uiso 1 1 calc R U . . .
C3 C 0.2932(6) 0.7583(3) 0.72555(18) 0.0460(13) Uani 1 1 d . . . . .
H3 H 0.253835 0.810774 0.720291 0.055 Uiso 1 1 calc R U . . .
C4 C 0.2614(5) 0.6784(3) 0.70425(17) 0.0400(12) Uani 1 1 d . . . . .
C5 C 0.1630(5) 0.6655(3) 0.67178(16) 0.0384(11) Uani 1 1 d . . . . .
C6 C 0.1251(5) 0.5866(3) 0.65111(17) 0.0413(12) Uani 1 1 d . . . . .
C7 C 0.0285(6) 0.5743(4) 0.61758(19) 0.0469(13) Uani 1 1 d . . . . .
H7 H -0.023559 0.616914 0.605955 0.056 Uiso 1 1 calc R U . . .
C8 C 0.0249(6) 0.4909(4) 0.60552(19) 0.0504(14) Uani 1 1 d . . . . .
H8 H -0.028746 0.464361 0.583867 0.060 Uiso 1 1 calc R U . . .
C9 C 0.1204(5) 0.4499(3) 0.63256(17) 0.0424(12) Uani 1 1 d . . . . .
C10 C 0.1549(5) 0.3652(3) 0.62909(16) 0.0396(11) Uani 1 1 d . . . . .
C11 C 0.2581(5) 0.3270(3) 0.65247(16) 0.0393(11) Uani 1 1 d . . . . .
C12 C 0.2991(6) 0.2415(3) 0.64678(18) 0.0475(13) Uani 1 1 d . . . . .
H12 H 0.262599 0.201273 0.627014 0.057 Uiso 1 1 calc R U . . .
C13 C 0.4001(6) 0.2292(3) 0.67508(19) 0.0478(13) Uani 1 1 d . . . . .
H13 H 0.448170 0.178993 0.678459 0.057 Uiso 1 1 calc R U . . .
C14 C 0.4203(6) 0.3063(3) 0.69885(17) 0.0422(12) Uani 1 1 d . . . . .
C15 C 0.5133(6) 0.3160(3) 0.73206(18) 0.0446(13) Uani 1 1 d . . . . .
C16 C 0.5394(6) 0.3903(3) 0.75602(18) 0.0448(13) Uani 1 1 d . . . . .
C17 C 0.6230(7) 0.3989(4) 0.79304(19) 0.0507(14) Uani 1 1 d . . . . .
C18 C 0.6948(8) 0.3411(4) 0.8163(2) 0.0659(19) Uani 1 1 d . . . . .
H18 H 0.706447 0.285276 0.806338 0.079 Uiso 1 1 calc R U . . .
C19 C 0.7478(9) 0.3652(4) 0.8530(2) 0.0667(19) Uani 1 1 d . . . . .
C20 C 0.7310(7) 0.4485(4) 0.8680(2) 0.0559(15) Uani 1 1 d . . . . .
C21 C 0.6714(7) 0.5092(4) 0.84508(19) 0.0536(15) Uani 1 1 d . . . . .
H21 H 0.666933 0.566156 0.854695 0.064 Uiso 1 1 calc R U . . .
C22 C 0.6173(6) 0.4847(4) 0.80703(18) 0.0469(13) Uani 1 1 d . . . . .
C23 C 0.5345(6) 0.5281(4) 0.77779(17) 0.0442(12) Uani 1 1 d . . . . .
C24 C 0.5087(6) 0.6156(3) 0.77842(17) 0.0436(12) Uani 1 1 d . . . . .
C25 C 0.0890(5) 0.7421(3) 0.65861(17) 0.0401(12) Uani 1 1 d . . . . .
C26 C 0.1650(5) 0.8118(3) 0.64101(16) 0.0387(11) Uani 1 1 d . . . . .
H26 H 0.263816 0.809958 0.637105 0.046 Uiso 1 1 calc R U . . .
C27 C 0.0984(5) 0.8845(3) 0.62902(16) 0.0385(11) Uani 1 1 d . . . . .
C28 C -0.0466(5) 0.8863(3) 0.63583(17) 0.0400(12) Uani 1 1 d . . . . .
H28 H -0.092449 0.935380 0.628420 0.048 Uiso 1 1 calc R U . . .
C29 C -0.1275(5) 0.8169(3) 0.65354(17) 0.0416(12) Uani 1 1 d . . . . .
C30 C -0.0571(6) 0.7456(4) 0.66481(18) 0.0449(13) Uani 1 1 d . . . . .
H30 H -0.108897 0.698875 0.676848 0.054 Uiso 1 1 calc R U . . .
C31 C 0.0809(6) 0.3078(3) 0.59609(17) 0.0421(12) Uani 1 1 d . . . . .
C32 C -0.0580(6) 0.2713(4) 0.59938(19) 0.0467(13) Uani 1 1 d . . . . .
H32 H -0.107015 0.282834 0.622008 0.056 Uiso 1 1 calc R U . . .
C33 C -0.1286(6) 0.2170(4) 0.5697(2) 0.0486(14) Uani 1 1 d . . . . .
C34 C -0.0546(6) 0.2050(4) 0.53608(19) 0.0480(14) Uani 1 1 d . . . . .
H34 H -0.101193 0.170831 0.515379 0.058 Uiso 1 1 calc R U . . .
C35 C 0.0871(6) 0.2417(3) 0.53183(18) 0.0458(13) Uani 1 1 d . . . . .
C36 C 0.1533(6) 0.2939(4) 0.56225(17) 0.0459(13) Uani 1 1 d . . . . .
H36 H 0.247863 0.319942 0.559926 0.055 Uiso 1 1 calc R U . . .
C37 C 0.5876(6) 0.2380(3) 0.74359(18) 0.0461(13) Uani 1 1 d . . . . .
C38 C 0.5143(6) 0.1723(4) 0.76349(19) 0.0488(14) Uani 1 1 d . . . . .
H38 H 0.416800 0.175629 0.768648 0.059 Uiso 1 1 calc R U . . .
C39 C 0.5827(7) 0.1003(4) 0.7762(2) 0.0526(14) Uani 1 1 d . . . . .
C40 C 0.7277(6) 0.0997(3) 0.76892(19) 0.0489(14) Uani 1 1 d . . . . .
H40 H 0.776375 0.053176 0.778229 0.059 Uiso 1 1 calc R U . . .
C41 C 0.8048(6) 0.1647(4) 0.74844(19) 0.0491(13) Uani 1 1 d . . . . .
C42 C 0.7315(6) 0.2339(3) 0.73552(18) 0.0469(13) Uani 1 1 d . . . . .
H42 H 0.779971 0.278192 0.721185 0.056 Uiso 1 1 calc R U . . .
C43 C 0.7631(9) 0.4730(5) 0.9090(2) 0.070(2) Uani 1 1 d . . . . .
C44 C 0.8417(7) 0.5427(4) 0.96339(15) 0.086(2) Uani 1 1 d G U . . .
C45 C 0.9110(8) 0.5961(4) 0.9930(2) 0.125(4) Uani 1 1 d G U . . .
H45 H 0.986155 0.638281 0.987042 0.150 Uiso 1 1 calc R U . . .
C46 C 0.8693(10) 0.5872(6) 1.03131(19) 0.118(4) Uani 1 1 d G U . . .
H46 H 0.916132 0.623318 1.051318 0.141 Uiso 1 1 calc R U . . .
C47 C 0.7582(10) 0.5248(7) 1.04008(17) 0.149(5) Uani 1 1 d G U . . .
H47 H 0.729917 0.518767 1.066011 0.179 Uiso 1 1 calc R U . . .
C48 C 0.6888(8) 0.4714(6) 1.0105(2) 0.136(4) Uani 1 1 d G U . . .
H48 H 0.613723 0.429177 1.016429 0.163 Uiso 1 1 calc R U . . .
C49 C 0.7306(8) 0.4803(4) 0.9722(2) 0.098(3) Uani 1 1 d G U . . .
C50 C 0.9665(13) 0.5829(7) 0.9014(3) 0.112(4) Uani 1 1 d . . . . .
H50A H 0.965411 0.558802 0.874970 0.167 Uiso 1 1 calc R U . . .
H50B H 1.061225 0.580457 0.913953 0.167 Uiso 1 1 calc R U . . .
H50C H 0.944751 0.642938 0.900351 0.167 Uiso 1 1 calc R U . . .
C51 C 0.5627(13) 0.3705(9) 0.9349(4) 0.119(4) Uani 1 1 d . . . . .
H51A H 0.564721 0.340540 0.909782 0.178 Uiso 1 1 calc R U . . .
H51B H 0.471361 0.394952 0.936779 0.178 Uiso 1 1 calc R U . . .
H51C H 0.573520 0.329605 0.955756 0.178 Uiso 1 1 calc R U . . .
C52 C 0.5875(6) 0.6749(3) 0.80912(17) 0.0456(13) Uani 1 1 d . . . . .
C53 C 0.5219(7) 0.6950(4) 0.84386(19) 0.0523(14) Uani 1 1 d . . . . .
H53 H 0.425680 0.673046 0.847247 0.063 Uiso 1 1 calc R U . . .
C54 C 0.5953(8) 0.7460(5) 0.8731(2) 0.0608(16) Uani 1 1 d . . . . .
C55 C 0.7373(8) 0.7795(5) 0.8657(2) 0.0655(18) Uani 1 1 d . . . . .
H55 H 0.789658 0.814418 0.885262 0.079 Uiso 1 1 calc R U . . .
C56 C 0.8045(7) 0.7636(4) 0.8312(2) 0.0559(15) Uani 1 1 d . . . . .
C57 C 0.7265(6) 0.7098(4) 0.80363(19) 0.0492(13) Uani 1 1 d . . . . .
H57 H 0.769872 0.696402 0.780282 0.059 Uiso 1 1 calc R U . . .
C58 C 0.1888(5) 0.9599(3) 0.61074(18) 0.0427(12) Uani 1 1 d . . . . .
C59 C 0.2636(7) 0.9268(4) 0.5747(2) 0.0585(16) Uani 1 1 d . . . . .
H59A H 0.326296 0.883249 0.582817 0.088 Uiso 1 1 calc R U . . .
H59B H 0.320324 0.974984 0.563212 0.088 Uiso 1 1 calc R U . . .
H59C H 0.191167 0.901219 0.555571 0.088 Uiso 1 1 calc R U . . .
C60 C 0.3032(6) 0.9991(4) 0.6409(2) 0.0536(15) Uani 1 1 d . . . . .
H60A H 0.256626 1.024143 0.662620 0.080 Uiso 1 1 calc R U . . .
H60B H 0.365512 1.044061 0.628916 0.080 Uiso 1 1 calc R U . . .
H60C H 0.360129 0.953999 0.650467 0.080 Uiso 1 1 calc R U . . .
C61 C 0.0972(7) 1.0314(4) 0.5973(2) 0.0570(16) Uani 1 1 d . . . . .
H61A H 0.021043 1.006950 0.578979 0.085 Uiso 1 1 calc R U . . .
H61B H 0.157395 1.076434 0.584708 0.085 Uiso 1 1 calc R U . . .
H61C H 0.054921 1.056219 0.619823 0.085 Uiso 1 1 calc R U . . .
C62 C -0.2888(6) 0.8220(4) 0.6595(2) 0.0501(14) Uani 1 1 d . . . . .
C63 C -0.3091(9) 0.9000(6) 0.6853(3) 0.081(2) Uani 1 1 d . . . . .
H63A H -0.258829 0.894900 0.710472 0.122 Uiso 1 1 calc R U . . .
H63B H -0.411131 0.902415 0.689119 0.122 Uiso 1 1 calc R U . . .
H63C H -0.270519 0.952716 0.672898 0.122 Uiso 1 1 calc R U . . .
C64 C -0.3671(7) 0.8302(6) 0.6197(2) 0.073(2) Uani 1 1 d . . . . .
H64A H -0.329050 0.883313 0.607516 0.110 Uiso 1 1 calc R U . . .
H64B H -0.469432 0.831785 0.623267 0.110 Uiso 1 1 calc R U . . .
H64C H -0.352586 0.780670 0.603064 0.110 Uiso 1 1 calc R U . . .
C65 C -0.3583(7) 0.7382(5) 0.6777(3) 0.090(3) Uani 1 1 d . . . . .
H65A H -0.329012 0.687942 0.663913 0.135 Uiso 1 1 calc R U . . .
H65B H -0.462470 0.737253 0.675475 0.135 Uiso 1 1 calc R U . . .
H65C H -0.327057 0.736715 0.705061 0.135 Uiso 1 1 calc R U . . .
C66 C -0.2828(6) 0.1755(5) 0.5743(2) 0.0630(17) Uani 1 1 d . . . . .
C67 C -0.3822(8) 0.2475(6) 0.5791(3) 0.086(2) Uani 1 1 d . . . . .
H67A H -0.481836 0.222224 0.577825 0.129 Uiso 1 1 calc R U . . .
H67B H -0.367743 0.288787 0.558241 0.129 Uiso 1 1 calc R U . . .
H67C H -0.360239 0.277027 0.604171 0.129 Uiso 1 1 calc R U . . .
C68 C -0.2859(8) 0.1209(7) 0.6117(4) 0.105(4) Uani 1 1 d . . . . .
H68A H -0.250634 0.157700 0.634070 0.157 Uiso 1 1 calc R U . . .
H68B H -0.225075 0.074059 0.608947 0.157 Uiso 1 1 calc R U . . .
H68C H -0.384124 0.096803 0.615704 0.157 Uiso 1 1 calc R U . . .
C69 C -0.3414(9) 0.1208(8) 0.5382(4) 0.124(4) Uani 1 1 d . . . . .
H69A H -0.438423 0.095150 0.542548 0.186 Uiso 1 1 calc R U . . .
H69B H -0.279716 0.075093 0.533606 0.186 Uiso 1 1 calc R U . . .
H69C H -0.343281 0.157670 0.515520 0.186 Uiso 1 1 calc R U . . .
C70 C 0.1610(7) 0.2256(5) 0.49361(19) 0.0569(15) Uani 1 1 d . . . . .
C71 C 0.0774(9) 0.2628(6) 0.4596(2) 0.077(2) Uani 1 1 d . . . . .
H71A H -0.024082 0.242278 0.460542 0.115 Uiso 1 1 calc R U . . .
H71B H 0.113868 0.244007 0.435063 0.115 Uiso 1 1 calc R U . . .
H71C H 0.089185 0.325807 0.461526 0.115 Uiso 1 1 calc R U . . .
C72 C 0.3174(9) 0.2694(8) 0.4947(3) 0.096(3) Uani 1 1 d . . . . .
H72A H 0.316707 0.331865 0.497691 0.144 Uiso 1 1 calc R U . . .
H72B H 0.361912 0.256135 0.470506 0.144 Uiso 1 1 calc R U . . .
H72C H 0.371928 0.247712 0.516606 0.144 Uiso 1 1 calc R U . . .
C73 C 0.1646(10) 0.1283(5) 0.4863(3) 0.082(2) Uani 1 1 d . . . . .
H73A H 0.219087 0.104224 0.507536 0.123 Uiso 1 1 calc R U . . .
H73B H 0.210163 0.118829 0.461809 0.123 Uiso 1 1 calc R U . . .
H73C H 0.066901 0.099975 0.484744 0.123 Uiso 1 1 calc R U . . .
C74 C 0.4972(8) 0.0266(5) 0.7979(3) 0.071(2) Uani 1 1 d . . . . .
C75 C 0.3743(9) -0.0165(6) 0.7686(3) 0.096(3) Uani 1 1 d . . . . .
H75A H 0.311395 0.026801 0.760532 0.144 Uiso 1 1 calc R U . . .
H75B H 0.318852 -0.063305 0.781505 0.144 Uiso 1 1 calc R U . . .
H75C H 0.417196 -0.039656 0.745863 0.144 Uiso 1 1 calc R U . . .
C76 C 0.4314(14) 0.0627(7) 0.8330(3) 0.116(4) Uani 1 1 d . . . . .
H76A H 0.506783 0.081300 0.852646 0.175 Uiso 1 1 calc R U . . .
H76B H 0.364337 0.018160 0.843624 0.175 Uiso 1 1 calc R U . . .
H76C H 0.380520 0.111938 0.825399 0.175 Uiso 1 1 calc R U . . .
C77 C 0.5882(9) -0.0457(5) 0.8091(3) 0.083(3) Uani 1 1 d . . . . .
H77A H 0.624962 -0.070172 0.785656 0.124 Uiso 1 1 calc R U . . .
H77B H 0.529730 -0.090738 0.822208 0.124 Uiso 1 1 calc R U . . .
H77C H 0.668379 -0.022657 0.826473 0.124 Uiso 1 1 calc R U . . .
C78 C 0.9656(7) 0.1601(4) 0.7415(2) 0.0596(16) Uani 1 1 d . . . . .
C79 C 0.9927(11) 0.0761(6) 0.7233(5) 0.126(5) Uani 1 1 d . . . . .
H79A H 0.943543 0.028776 0.737365 0.189 Uiso 1 1 calc R U . . .
H79B H 1.095522 0.070713 0.724404 0.189 Uiso 1 1 calc R U . . .
H79C H 0.956765 0.073693 0.696231 0.189 Uiso 1 1 calc R U . . .
C80 C 1.0445(10) 0.1616(13) 0.7816(4) 0.157(6) Uani 1 1 d . . . . .
H80A H 1.056929 0.220699 0.792138 0.236 Uiso 1 1 calc R U . . .
H80B H 1.138254 0.140575 0.779022 0.236 Uiso 1 1 calc R U . . .
H80C H 0.988495 0.124614 0.799162 0.236 Uiso 1 1 calc R U . . .
C81 C 1.0310(11) 0.2358(7) 0.7203(5) 0.147(6) Uani 1 1 d . . . . .
H81A H 0.991009 0.234054 0.693653 0.221 Uiso 1 1 calc R U . . .
H81B H 1.134583 0.233805 0.720155 0.221 Uiso 1 1 calc R U . . .
H81C H 1.010230 0.289051 0.733362 0.221 Uiso 1 1 calc R U . . .
C82 C 0.8247(11) 0.3011(5) 0.8757(3) 0.085(3) Uani 1 1 d . . . . .
H82 H 0.840278 0.248496 0.863176 0.102 Uiso 1 1 calc R U . . .
C83 C 0.5307(9) 0.7639(5) 0.9119(2) 0.073(2) Uani 1 1 d . . . . .
C84 C 0.3720(14) 0.7244(13) 0.9132(4) 0.153(6) Uani 1 1 d . . . . .
H84A H 0.368096 0.661453 0.912430 0.229 Uiso 1 1 calc R U . . .
H84B H 0.316921 0.743633 0.890836 0.229 Uiso 1 1 calc R U . . .
H84C H 0.331380 0.743317 0.937144 0.229 Uiso 1 1 calc R U . . .
C85 C 0.6010(19) 0.7155(13) 0.9420(4) 0.167(7) Uani 1 1 d . . . . .
H85A H 0.590352 0.742186 0.967475 0.251 Uiso 1 1 calc R U . . .
H85B H 0.702693 0.716012 0.937080 0.251 Uiso 1 1 calc R U . . .
H85C H 0.556923 0.655913 0.941657 0.251 Uiso 1 1 calc R U . . .
C86 C 0.547(3) 0.8580(11) 0.9222(5) 0.236(13) Uani 1 1 d . . . . .
H86A H 0.508459 0.890051 0.900631 0.354 Uiso 1 1 calc R U . . .
H86B H 0.647940 0.877566 0.927231 0.354 Uiso 1 1 calc R U . . .
H86C H 0.494043 0.867889 0.945412 0.354 Uiso 1 1 calc R U . . .
C87 C 0.9571(8) 0.8037(5) 0.8237(3) 0.075(2) Uani 1 1 d . . . . .
C88 C 1.0581(11) 0.7363(8) 0.8198(5) 0.126(4) Uani 1 1 d . . . . .
H88A H 1.026066 0.697798 0.797814 0.189 Uiso 1 1 calc R U . . .
H88B H 1.060555 0.703094 0.843599 0.189 Uiso 1 1 calc R U . . .
H88C H 1.153929 0.763994 0.815524 0.189 Uiso 1 1 calc R U . . .
C89 C 0.9568(11) 0.8519(9) 0.7848(5) 0.149(6) Uani 1 1 d . . . . .
H89A H 1.055209 0.870894 0.778524 0.223 Uiso 1 1 calc R U . . .
H89B H 0.902795 0.902077 0.787156 0.223 Uiso 1 1 calc R U . . .
H89C H 0.912143 0.813185 0.764142 0.223 Uiso 1 1 calc R U . . .
C90 C 1.0196(15) 0.8660(13) 0.8556(6) 0.210(10) Uani 1 1 d . . . . .
H90A H 1.030133 0.834962 0.879760 0.315 Uiso 1 1 calc R U . . .
H90B H 0.955691 0.911019 0.859150 0.315 Uiso 1 1 calc R U . . .
H90C H 1.113232 0.892245 0.848351 0.315 Uiso 1 1 calc R U . . .
C1A C 0.655(2) 0.4819(13) 0.6467(6) 0.201(8) Uani 1 1 d . . . . .
H1AA H 0.731494 0.529170 0.645538 0.301 Uiso 1 1 calc R U . . .
H1AB H 0.697453 0.427061 0.648209 0.301 Uiso 1 1 calc R U . . .
H1AC H 0.600097 0.489749 0.669604 0.301 Uiso 1 1 calc R U . . .
C2A C 0.552(2) 0.4813(12) 0.6082(6) 0.184(6) Uani 1 1 d . . . . .
H2AA H 0.606642 0.458944 0.587177 0.221 Uiso 1 1 calc R U . . .
H2AB H 0.472669 0.436055 0.612387 0.221 Uiso 1 1 calc R U . . .
C3A C 0.481(2) 0.5551(10) 0.5908(6) 0.177(6) Uani 1 1 d . . . . .
H3AA H 0.556319 0.600791 0.584703 0.213 Uiso 1 1 calc R U . . .
H3AB H 0.422595 0.578947 0.610810 0.213 Uiso 1 1 calc R U . . .
C4A C 0.385(2) 0.5346(11) 0.5542(6) 0.178(6) Uani 1 1 d . . . . .
H4AA H 0.310299 0.488339 0.560565 0.213 Uiso 1 1 calc R U . . .
H4AB H 0.443590 0.510588 0.534507 0.213 Uiso 1 1 calc R U . . .
C5A C 0.308(2) 0.6072(12) 0.5351(8) 0.195(8) Uani 1 1 d . . . . .
H5AA H 0.252084 0.634502 0.554510 0.234 Uiso 1 1 calc R U . . .
H5AB H 0.380541 0.651783 0.525869 0.234 Uiso 1 1 calc R U . . .
C6A C 0.209(2) 0.5719(13) 0.5009(8) 0.215(9) Uani 1 1 d . . . . .
H6AA H 0.156779 0.517664 0.508112 0.322 Uiso 1 1 calc R U . . .
H6AB H 0.266281 0.561833 0.478540 0.322 Uiso 1 1 calc R U . . .
H6AC H 0.141735 0.613733 0.494279 0.322 Uiso 1 1 calc R U . . .
C2B C -0.067(3) 0.538(2) 0.7437(10) 0.152(8) Uani 0.504(17) 1 d D . P A 1
H2BA H -0.089737 0.592064 0.755211 0.228 Uiso 0.504(17) 1 calc R U P A 1
H2BB H -0.148557 0.493941 0.745754 0.228 Uiso 0.504(17) 1 calc R U P A 1
H2BC H -0.047422 0.545803 0.716301 0.228 Uiso 0.504(17) 1 calc R U P A 1
C2C C -0.105(3) 0.486(2) 0.7229(9) 0.152(8) Uani 0.496(17) 1 d D . P A 2
H2CA H -0.064836 0.500437 0.697936 0.228 Uiso 0.496(17) 1 calc R U P A 2
H2CB H -0.146483 0.535772 0.733602 0.228 Uiso 0.496(17) 1 calc R U P A 2
H2CC H -0.179861 0.437626 0.719200 0.228 Uiso 0.496(17) 1 calc R U P A 2
C1B C 0.062(3) 0.5084(15) 0.7647(10) 0.152(8) Uani 0.504(17) 1 d D . P A 1
H1BA H 0.122381 0.561820 0.772452 0.183 Uiso 0.504(17) 1 calc R U P A 1
H1BB H 0.026290 0.483204 0.788959 0.183 Uiso 0.504(17) 1 calc R U P A 1
C1C C 0.0108(13) 0.460(2) 0.7505(10) 0.152(8) Uani 0.496(17) 1 d D . P A 2
H1CA H 0.001560 0.498403 0.773350 0.183 Uiso 0.496(17) 1 calc R U P A 2
H1CB H -0.028438 0.402562 0.758441 0.183 Uiso 0.496(17) 1 calc R U P A 2

loop_
_atom_site_aniso_label
_atom_site_aniso_U_11
_atom_site_aniso_U_22
_atom_site_aniso_U_33
_atom_site_aniso_U_23
_atom_site_aniso_U_13
_atom_site_aniso_U_12
I1 0.1603(10) 0.347(2) 0.0781(6) 0.0095(8) 0.0154(6) -0.0079(11)
Zn1 0.0449(4) 0.0299(4) 0.0520(5) 0.0047(3) -0.0119(3) 0.0069(3)
O3 0.133(5) 0.089(4) 0.071(4) 0.008(3) -0.038(4) 0.045(4)
O2 0.064(3) 0.062(3) 0.079(3) 0.012(2) 0.016(2) 0.006(2)
N1 0.033(2) 0.031(2) 0.053(3) 0.0099(18) -0.0071(19) 0.0036(16)
N2 0.038(2) 0.030(2) 0.050(3) 0.0038(18) -0.0066(19) 0.0039(17)
N3 0.036(2) 0.039(2) 0.052(3) 0.0094(19) -0.0079(19) 0.0043(18)
N4 0.046(2) 0.031(2) 0.047(3) 0.0038(18) -0.008(2) 0.0094(18)
N5 0.093(5) 0.068(4) 0.071(4) 0.003(3) -0.037(4) 0.008(3)
N6 0.110(6) 0.102(5) 0.057(4) 0.001(4) -0.010(4) 0.025(5)
C1 0.034(2) 0.034(3) 0.053(3) 0.007(2) -0.005(2) 0.003(2)
C2 0.048(3) 0.032(3) 0.063(4) 0.001(2) -0.006(3) 0.007(2)
C3 0.046(3) 0.029(3) 0.064(4) 0.010(2) -0.006(3) 0.010(2)
C4 0.038(3) 0.026(2) 0.056(3) 0.009(2) -0.002(2) 0.0022(19)
C5 0.033(2) 0.030(2) 0.052(3) 0.014(2) -0.004(2) 0.0065(19)
C6 0.035(2) 0.030(2) 0.058(3) 0.013(2) -0.006(2) 0.0034(19)
C7 0.041(3) 0.037(3) 0.064(4) 0.010(2) -0.010(3) 0.011(2)
C8 0.049(3) 0.048(3) 0.055(4) 0.007(3) -0.019(3) 0.012(2)
C9 0.035(3) 0.037(3) 0.054(3) 0.008(2) -0.007(2) 0.006(2)
C10 0.036(3) 0.035(3) 0.046(3) 0.002(2) -0.005(2) -0.001(2)
C11 0.037(3) 0.032(2) 0.049(3) 0.004(2) -0.005(2) 0.004(2)
C12 0.050(3) 0.031(3) 0.060(4) -0.003(2) -0.015(3) 0.004(2)
C13 0.046(3) 0.033(3) 0.064(4) 0.003(2) -0.010(3) 0.011(2)
C14 0.046(3) 0.024(2) 0.056(3) 0.008(2) -0.009(2) 0.010(2)
C15 0.045(3) 0.032(3) 0.057(3) 0.011(2) -0.008(2) 0.007(2)
C16 0.046(3) 0.032(3) 0.056(3) 0.005(2) -0.012(2) 0.013(2)
C17 0.055(3) 0.041(3) 0.056(4) 0.005(2) -0.015(3) 0.014(2)
C18 0.086(5) 0.050(4) 0.062(4) 0.002(3) -0.027(4) 0.024(3)
C19 0.090(5) 0.054(4) 0.058(4) 0.001(3) -0.025(4) 0.028(3)
C20 0.069(4) 0.042(3) 0.056(4) 0.005(3) -0.016(3) 0.010(3)
C21 0.066(4) 0.041(3) 0.054(4) 0.000(2) -0.017(3) 0.013(3)
C22 0.049(3) 0.042(3) 0.051(3) 0.004(2) -0.007(3) 0.010(2)
C23 0.047(3) 0.041(3) 0.045(3) 0.004(2) -0.010(2) 0.006(2)
C24 0.043(3) 0.032(3) 0.055(3) 0.005(2) -0.008(2) 0.000(2)
C25 0.039(3) 0.028(2) 0.054(3) 0.010(2) -0.007(2) 0.009(2)
C26 0.031(2) 0.032(2) 0.055(3) 0.008(2) -0.003(2) 0.0076(19)
C27 0.036(2) 0.030(2) 0.050(3) 0.008(2) -0.006(2) 0.0036(19)
C28 0.034(2) 0.031(2) 0.056(3) 0.008(2) -0.004(2) 0.0078(19)
C29 0.032(2) 0.038(3) 0.055(3) 0.007(2) -0.002(2) 0.006(2)
C30 0.038(3) 0.039(3) 0.058(4) 0.016(2) 0.002(2) 0.002(2)
C31 0.044(3) 0.029(2) 0.052(3) 0.005(2) -0.011(2) 0.000(2)
C32 0.038(3) 0.044(3) 0.057(4) 0.003(2) -0.003(2) 0.003(2)
C33 0.035(3) 0.039(3) 0.071(4) 0.004(3) -0.005(3) 0.004(2)
C34 0.041(3) 0.038(3) 0.063(4) 0.001(2) -0.012(3) -0.001(2)
C35 0.046(3) 0.038(3) 0.053(3) 0.006(2) -0.007(2) 0.005(2)
C36 0.041(3) 0.042(3) 0.053(3) 0.007(2) -0.008(2) -0.004(2)
C37 0.049(3) 0.034(3) 0.055(3) 0.000(2) -0.017(3) 0.014(2)
C38 0.044(3) 0.038(3) 0.066(4) 0.011(3) -0.003(3) 0.013(2)
C39 0.054(3) 0.037(3) 0.067(4) 0.013(3) -0.002(3) 0.010(2)
C40 0.047(3) 0.032(3) 0.069(4) 0.014(2) -0.003(3) 0.012(2)
C41 0.049(3) 0.040(3) 0.059(4) 0.002(2) -0.007(3) 0.010(2)
C42 0.048(3) 0.033(3) 0.058(4) 0.008(2) -0.011(3) 0.005(2)
C43 0.098(5) 0.063(4) 0.053(4) 0.012(3) -0.013(4) 0.037(4)
C44 0.104(5) 0.089(5) 0.065(5) -0.016(4) -0.040(4) 0.038(4)
C45 0.135(7) 0.121(7) 0.120(7) -0.019(6) -0.045(6) 0.039(6)
C46 0.134(7) 0.134(7) 0.088(6) -0.020(5) -0.025(5) 0.047(6)
C47 0.156(8) 0.170(9) 0.125(8) -0.013(7) -0.018(7) 0.046(7)
C48 0.148(8) 0.152(8) 0.110(7) 0.007(6) 0.006(6) 0.031(7)
C49 0.108(6) 0.111(6) 0.078(5) 0.009(5) -0.007(5) 0.031(5)
C50 0.127(9) 0.082(6) 0.116(9) 0.008(6) -0.034(7) -0.020(6)
C51 0.104(8) 0.135(10) 0.119(9) 0.023(7) 0.021(7) 0.007(7)
C52 0.050(3) 0.036(3) 0.049(3) 0.005(2) -0.014(3) 0.005(2)
C53 0.052(3) 0.046(3) 0.060(4) 0.004(3) -0.005(3) 0.011(3)
C54 0.070(4) 0.063(4) 0.050(4) 0.002(3) -0.012(3) 0.016(3)
C55 0.067(4) 0.061(4) 0.066(5) -0.006(3) -0.028(3) 0.007(3)
C56 0.053(3) 0.047(3) 0.066(4) 0.002(3) -0.013(3) 0.006(3)
C57 0.054(3) 0.043(3) 0.051(3) 0.002(2) -0.008(3) 0.010(2)
C58 0.037(3) 0.027(2) 0.063(4) 0.009(2) -0.005(2) -0.001(2)
C59 0.056(4) 0.051(3) 0.068(4) 0.011(3) 0.009(3) -0.001(3)
C60 0.040(3) 0.037(3) 0.083(5) 0.007(3) -0.007(3) 0.000(2)
C61 0.049(3) 0.038(3) 0.083(5) 0.016(3) -0.007(3) 0.002(2)
C62 0.033(3) 0.049(3) 0.071(4) 0.012(3) 0.004(3) 0.014(2)
C63 0.063(4) 0.091(6) 0.095(6) -0.007(5) 0.013(4) 0.032(4)
C64 0.033(3) 0.104(6) 0.083(5) 0.005(4) -0.001(3) 0.012(3)
C65 0.042(3) 0.075(5) 0.156(9) 0.045(5) 0.026(4) 0.007(3)
C66 0.039(3) 0.061(4) 0.087(5) -0.002(3) -0.003(3) 0.000(3)
C67 0.046(4) 0.099(6) 0.112(7) -0.001(5) -0.009(4) 0.008(4)
C68 0.049(4) 0.101(7) 0.163(10) 0.057(7) 0.010(5) -0.009(4)
C69 0.053(5) 0.144(9) 0.162(11) -0.055(8) 0.021(5) -0.052(5)
C70 0.052(3) 0.068(4) 0.049(4) 0.001(3) -0.001(3) -0.002(3)
C71 0.085(5) 0.092(6) 0.053(4) 0.006(4) -0.002(4) 0.011(4)
C72 0.067(5) 0.143(9) 0.071(5) -0.018(5) 0.008(4) -0.024(5)
C73 0.095(6) 0.076(5) 0.080(6) -0.003(4) 0.012(4) 0.031(4)
C74 0.056(4) 0.062(4) 0.097(6) 0.036(4) 0.013(4) 0.015(3)
C75 0.061(4) 0.067(5) 0.157(10) 0.029(5) -0.006(5) -0.007(4)
C76 0.147(10) 0.100(7) 0.111(8) 0.042(6) 0.051(7) 0.031(7)
C77 0.082(5) 0.048(4) 0.123(7) 0.040(4) 0.011(5) 0.017(4)
C78 0.044(3) 0.051(3) 0.084(5) 0.015(3) -0.002(3) 0.007(3)
C79 0.083(6) 0.066(5) 0.235(15) -0.016(7) 0.048(8) 0.021(5)
C80 0.051(5) 0.30(2) 0.123(10) -0.020(11) -0.024(6) 0.036(8)
C81 0.071(6) 0.089(7) 0.294(19) 0.082(9) 0.059(8) 0.032(5)
C82 0.124(7) 0.060(4) 0.072(5) 0.000(4) -0.037(5) 0.035(4)
C83 0.086(5) 0.078(5) 0.056(4) -0.006(4) -0.005(4) 0.017(4)
C84 0.109(9) 0.265(19) 0.085(8) -0.019(10) 0.027(7) 0.021(10)
C85 0.193(15) 0.254(19) 0.073(7) 0.049(10) 0.041(8) 0.091(14)
C86 0.44(4) 0.138(13) 0.139(14) -0.034(10) 0.144(19) 0.046(17)
C87 0.052(4) 0.077(5) 0.094(6) 0.005(4) -0.018(4) -0.006(3)
C88 0.069(6) 0.115(8) 0.197(14) 0.039(8) 0.005(7) 0.016(5)
C89 0.069(6) 0.154(11) 0.218(15) 0.109(11) -0.014(7) -0.029(6)
C90 0.096(9) 0.238(19) 0.27(2) -0.143(17) 0.037(11) -0.090(11)
C1A 0.170(14) 0.199(17) 0.218(17) -0.058(13) 0.099(10) -0.089(12)
C2A 0.215(18) 0.132(11) 0.202(16) -0.014(11) 0.093(11) -0.040(11)
C3A 0.182(14) 0.103(9) 0.239(17) -0.037(9) 0.100(10) -0.062(8)
C4A 0.189(15) 0.124(11) 0.221(16) 0.005(10) 0.093(10) -0.021(9)
C5A 0.152(13) 0.118(12) 0.32(2) 0.022(12) 0.117(12) -0.016(9)
C6A 0.185(19) 0.142(16) 0.32(3) 0.075(16) 0.068(14) 0.012(12)
C2B 0.145(15) 0.110(13) 0.20(2) 0.027(12) 0.087(15) -0.016(11)
C2C 0.145(15) 0.110(13) 0.20(2) 0.027(12) 0.087(15) -0.016(11)
C1B 0.145(15) 0.110(13) 0.20(2) 0.027(12) 0.087(15) -0.016(11)
C1C 0.145(15) 0.110(13) 0.20(2) 0.027(12) 0.087(15) -0.016(11)

loop_
_atom_type_symbol
_atom_type_description
_atom_type_scat_dispersion_real
_atom_type_scat_dispersion_imag
_atom_type_scat_source
C C 0.0181 0.0091 'International Tables Vol C Tables 4.2.6.8 and 6.1.1.4'
H H 0.0000 0.0000 'International Tables Vol C Tables 4.2.6.8 and 6.1.1.4'
I I -0.3257 6.8362 'International Tables Vol C Tables 4.2.6.8 and 6.1.1.4'
N N 0.0311 0.0180 'International Tables Vol C Tables 4.2.6.8 and 6.1.1.4'
O O 0.0492 0.0322 'International Tables Vol C Tables 4.2.6.8 and 6.1.1.4'
Zn Zn -1.5491 0.6778 'International Tables Vol C Tables 4.2.6.8 and 6.1.1.4'

loop_
_geom_angle_atom_site_label_1
_geom_angle_atom_site_label_2
_geom_angle_atom_site_label_3
_geom_angle
_geom_angle_site_symmetry_1
_geom_angle_site_symmetry_3
_geom_angle_publ_flag
N1 Zn1 O2 95.87(19) . . ?
N1 Zn1 N2 89.34(17) . . ?
N1 Zn1 N3 162.22(18) . . ?
N1 Zn1 N4 88.78(16) . . ?
N2 Zn1 O2 100.64(19) . . ?
N2 Zn1 N4 167.09(18) . . ?
N3 Zn1 O2 101.84(19) . . ?
N3 Zn1 N2 88.90(17) . . ?
N3 Zn1 N4 89.00(17) . . ?
N4 Zn1 O2 92.26(19) . . ?
Zn1 O2 H2 111.6 . . ?
C1B O2 Zn1 124.7(12) . . ?
C1B O2 H2 113.7 . . ?
C1C O2 Zn1 130.8(14) . . ?
C1C O2 H2 115.8 . . ?
C1 N1 Zn1 126.4(3) . . ?
C1 N1 C4 105.5(4) . . ?
C4 N1 Zn1 127.1(3) . . ?
C6 N2 Zn1 126.9(4) . . ?
C9 N2 Zn1 126.8(3) . . ?
C9 N2 C6 106.1(4) . . ?
C11 N3 Zn1 126.8(3) . . ?
C14 N3 Zn1 126.7(4) . . ?
C14 N3 C11 106.2(4) . . ?
C16 N4 Zn1 124.4(4) . . ?
C23 N4 Zn1 124.2(3) . . ?
C23 N4 C16 109.3(4) . . ?
C43 N5 C44 106.7(7) . . ?
C43 N5 C50 126.7(8) . . ?
C44 N5 C50 126.6(7) . . ?
C43 N6 C51 126.5(8) . . ?
C49 N6 C43 109.2(8) . . ?
C49 N6 C51 124.3(9) . . ?
N1 C1 C2 109.9(4) . . ?
N1 C1 C24 126.4(5) . . ?
C24 C1 C2 123.7(5) . . ?
C1 C2 H2A 126.5 . . ?
C3 C2 C1 106.9(5) . . ?
C3 C2 H2A 126.5 . . ?
C2 C3 H3 126.3 . . ?
C2 C3 C4 107.5(5) . . ?
C4 C3 H3 126.3 . . ?
N1 C4 C3 110.2(5) . . ?
N1 C4 C5 125.0(5) . . ?
C5 C4 C3 124.7(5) . . ?
C4 C5 C25 117.1(5) . . ?
C6 C5 C4 126.1(4) . . ?
C6 C5 C25 116.8(4) . . ?
N2 C6 C5 124.4(5) . . ?
N2 C6 C7 109.6(5) . . ?
C5 C6 C7 125.9(4) . . ?
C6 C7 H7 126.0 . . ?
C8 C7 C6 107.9(5) . . ?
C8 C7 H7 126.0 . . ?
C7 C8 H8 126.8 . . ?
C7 C8 C9 106.4(5) . . ?
C9 C8 H8 126.8 . . ?
N2 C9 C8 109.9(5) . . ?
N2 C9 C10 124.9(5) . . ?
C10 C9 C8 125.0(5) . . ?
C9 C10 C11 126.0(5) . . ?
C9 C10 C31 118.3(5) . . ?
C11 C10 C31 115.7(5) . . ?
N3 C11 C10 125.2(5) . . ?
N3 C11 C12 109.6(4) . . ?
C10 C11 C12 125.1(5) . . ?
C11 C12 H12 126.4 . . ?
C13 C12 C11 107.2(5) . . ?
C13 C12 H12 126.4 . . ?
C12 C13 H13 126.4 . . ?
C12 C13 C14 107.2(5) . . ?
C14 C13 H13 126.4 . . ?
N3 C14 C13 109.7(5) . . ?
N3 C14 C15 126.9(5) . . ?
C15 C14 C13 123.5(5) . . ?
C14 C15 C37 116.5(5) . . ?
C16 C15 C14 126.1(5) . . ?
C16 C15 C37 117.4(5) . . ?
N4 C16 C15 124.8(5) . . ?
N4 C16 C17 108.2(5) . . ?
C15 C16 C17 127.0(5) . . ?
C18 C17 C16 134.1(6) . . ?
C18 C17 C22 118.9(6) . . ?
C22 C17 C16 106.9(5) . . ?
C17 C18 H18 119.7 . . ?
C19 C18 C17 120.7(6) . . ?
C19 C18 H18 119.7 . . ?
C18 C19 C20 120.0(6) . . ?
C18 C19 C82 117.7(6) . . ?
C20 C19 C82 122.2(6) . . ?
C19 C20 C43 122.5(5) . . ?
C21 C20 C19 120.9(6) . . ?
C21 C20 C43 116.4(6) . . ?
C20 C21 H21 120.5 . . ?
C20 C21 C22 119.0(6) . . ?
C22 C21 H21 120.5 . . ?
C17 C22 C23 106.7(5) . . ?
C21 C22 C17 120.1(5) . . ?
C21 C22 C23 132.7(5) . . ?
N4 C23 C22 108.8(5) . . ?
N4 C23 C24 124.8(5) . . ?
C24 C23 C22 126.4(5) . . ?
C1 C24 C52 115.8(5) . . ?
C23 C24 C1 125.9(5) . . ?
C23 C24 C52 118.4(5) . . ?
C26 C25 C5 120.8(4) . . ?
C26 C25 C30 119.0(4) . . ?
C30 C25 C5 120.2(4) . . ?
C25 C26 H26 119.2 . . ?
C25 C26 C27 121.7(5) . . ?
C27 C26 H26 119.2 . . ?
C26 C27 C58 119.1(4) . . ?
C28 C27 C26 118.0(5) . . ?
C28 C27 C58 122.8(4) . . ?
C27 C28 H28 119.0 . . ?
C27 C28 C29 122.1(4) . . ?
C29 C28 H28 119.0 . . ?
C28 C29 C62 119.6(4) . . ?
C30 C29 C28 118.0(5) . . ?
C30 C29 C62 122.4(5) . . ?
C25 C30 H30 119.4 . . ?
C29 C30 C25 121.3(5) . . ?
C29 C30 H30 119.4 . . ?
C32 C31 C10 120.1(5) . . ?
C32 C31 C36 120.0(5) . . ?
C36 C31 C10 119.9(5) . . ?
C31 C32 H32 119.3 . . ?
C31 C32 C33 121.5(6) . . ?
C33 C32 H32 119.3 . . ?
C32 C33 C66 120.6(6) . . ?
C34 C33 C32 117.3(5) . . ?
C34 C33 C66 122.1(6) . . ?
C33 C34 H34 118.8 . . ?
C33 C34 C35 122.5(5) . . ?
C35 C34 H34 118.8 . . ?
C34 C35 C70 119.2(5) . . ?
C36 C35 C34 118.1(6) . . ?
C36 C35 C70 122.7(5) . . ?
C31 C36 H36 119.7 . . ?
C35 C36 C31 120.6(5) . . ?
C35 C36 H36 119.7 . . ?
C38 C37 C15 119.6(5) . . ?
C38 C37 C42 120.3(5) . . ?
C42 C37 C15 120.1(5) . . ?
C37 C38 H38 119.5 . . ?
C37 C38 C39 121.0(5) . . ?
C39 C38 H38 119.5 . . ?
C38 C39 C74 120.0(5) . . ?
C40 C39 C38 117.3(5) . . ?
C40 C39 C74 122.7(5) . . ?
C39 C40 H40 118.4 . . ?
C39 C40 C41 123.1(5) . . ?
C41 C40 H40 118.4 . . ?
C40 C41 C78 120.4(5) . . ?
C42 C41 C40 117.6(5) . . ?
C42 C41 C78 122.0(5) . . ?
C37 C42 C41 120.7(5) . . ?
C37 C42 H42 119.7 . . ?
C41 C42 H42 119.7 . . ?
N5 C43 N6 110.0(7) . . ?
N5 C43 C20 126.7(8) . . ?
N6 C43 C20 122.9(8) . . ?
C45 C44 N5 133.1(6) . . ?
C45 C44 C49 120.0 . . ?
C49 C44 N5 106.9(5) . . ?
C44 C45 H45 120.0 . . ?
C46 C45 C44 120.0 . . ?
C46 C45 H45 120.0 . . ?
C45 C46 H46 120.0 . . ?
C45 C46 C47 120.0 . . ?
C47 C46 H46 120.0 . . ?
C46 C47 H47 120.0 . . ?
C48 C47 C46 120.0 . . ?
C48 C47 H47 120.0 . . ?
C47 C48 H48 120.0 . . ?
C47 C48 C49 120.0 . . ?
C49 C48 H48 120.0 . . ?
N6 C49 C44 107.1(6) . . ?
N6 C49 C48 132.9(6) . . ?
C48 C49 C44 120.0 . . ?
N5 C50 H50A 109.5 . . ?
N5 C50 H50B 109.5 . . ?
N5 C50 H50C 109.5 . . ?
H50A C50 H50B 109.5 . . ?
H50A C50 H50C 109.5 . . ?
H50B C50 H50C 109.5 . . ?
N6 C51 H51A 109.5 . . ?
N6 C51 H51B 109.5 . . ?
N6 C51 H51C 109.5 . . ?
H51A C51 H51B 109.5 . . ?
H51A C51 H51C 109.5 . . ?
H51B C51 H51C 109.5 . . ?
C53 C52 C24 120.9(5) . . ?
C57 C52 C24 120.0(6) . . ?
C57 C52 C53 119.1(5) . . ?
C52 C53 H53 119.3 . . ?
C54 C53 C52 121.5(6) . . ?
C54 C53 H53 119.3 . . ?
C53 C54 C55 116.7(7) . . ?
C53 C54 C83 122.6(7) . . ?
C55 C54 C83 120.7(6) . . ?
C54 C55 H55 118.2 . . ?
C56 C55 C54 123.6(6) . . ?
C56 C55 H55 118.2 . . ?
C55 C56 C87 122.1(6) . . ?
C57 C56 C55 116.7(6) . . ?
C57 C56 C87 121.2(7) . . ?
C52 C57 C56 122.3(6) . . ?
C52 C57 H57 118.8 . . ?
C56 C57 H57 118.8 . . ?
C27 C58 C59 109.9(4) . . ?
C60 C58 C27 109.1(5) . . ?
C60 C58 C59 109.2(5) . . ?
C60 C58 C61 108.4(5) . . ?
C61 C58 C27 112.0(4) . . ?
C61 C58 C59 108.1(5) . . ?
C58 C59 H59A 109.5 . . ?
C58 C59 H59B 109.5 . . ?
C58 C59 H59C 109.5 . . ?
H59A C59 H59B 109.5 . . ?
H59A C59 H59C 109.5 . . ?
H59B C59 H59C 109.5 . . ?
C58 C60 H60A 109.5 . . ?
C58 C60 H60B 109.5 . . ?
C58 C60 H60C 109.5 . . ?
H60A C60 H60B 109.5 . . ?
H60A C60 H60C 109.5 . . ?
H60B C60 H60C 109.5 . . ?
C58 C61 H61A 109.5 . . ?
C58 C61 H61B 109.5 . . ?
C58 C61 H61C 109.5 . . ?
H61A C61 H61B 109.5 . . ?
H61A C61 H61C 109.5 . . ?
H61B C61 H61C 109.5 . . ?
C29 C62 C65 111.3(5) . . ?
C63 C62 C29 110.1(5) . . ?
C63 C62 C64 109.6(6) . . ?
C63 C62 C65 110.0(7) . . ?
C64 C62 C29 109.2(5) . . ?
C64 C62 C65 106.6(6) . . ?
C62 C63 H63A 109.5 . . ?
C62 C63 H63B 109.5 . . ?
C62 C63 H63C 109.5 . . ?
H63A C63 H63B 109.5 . . ?
H63A C63 H63C 109.5 . . ?
H63B C63 H63C 109.5 . . ?
C62 C64 H64A 109.5 . . ?
C62 C64 H64B 109.5 . . ?
C62 C64 H64C 109.5 . . ?
H64A C64 H64B 109.5 . . ?
H64A C64 H64C 109.5 . . ?
H64B C64 H64C 109.5 . . ?
C62 C65 H65A 109.5 . . ?
C62 C65 H65B 109.5 . . ?
C62 C65 H65C 109.5 . . ?
H65A C65 H65B 109.5 . . ?
H65A C65 H65C 109.5 . . ?
H65B C65 H65C 109.5 . . ?
C33 C66 C68 108.7(6) . . ?
C33 C66 C69 112.4(6) . . ?
C67 C66 C33 109.0(6) . . ?
C67 C66 C68 108.4(7) . . ?
C67 C66 C69 106.7(7) . . ?
C69 C66 C68 111.6(8) . . ?
C66 C67 H67A 109.5 . . ?
C66 C67 H67B 109.5 . . ?
C66 C67 H67C 109.5 . . ?
H67A C67 H67B 109.5 . . ?
H67A C67 H67C 109.5 . . ?
H67B C67 H67C 109.5 . . ?
C66 C68 H68A 109.5 . . ?
C66 C68 H68B 109.5 . . ?
C66 C68 H68C 109.5 . . ?
H68A C68 H68B 109.5 . . ?
H68A C68 H68C 109.5 . . ?
H68B C68 H68C 109.5 . . ?
C66 C69 H69A 109.5 . . ?
C66 C69 H69B 109.5 . . ?
C66 C69 H69C 109.5 . . ?
H69A C69 H69B 109.5 . . ?
H69A C69 H69C 109.5 . . ?
H69B C69 H69C 109.5 . . ?
C35 C70 C72 111.7(6) . . ?
C71 C70 C35 109.5(6) . . ?
C71 C70 C72 108.2(7) . . ?
C71 C70 C73 108.9(6) . . ?
C73 C70 C35 110.2(6) . . ?
C73 C70 C72 108.4(7) . . ?
C70 C71 H71A 109.5 . . ?
C70 C71 H71B 109.5 . . ?
C70 C71 H71C 109.5 . . ?
H71A C71 H71B 109.5 . . ?
H71A C71 H71C 109.5 . . ?
H71B C71 H71C 109.5 . . ?
C70 C72 H72A 109.5 . . ?
C70 C72 H72B 109.5 . . ?
C70 C72 H72C 109.5 . . ?
H72A C72 H72B 109.5 . . ?
H72A C72 H72C 109.5 . . ?
H72B C72 H72C 109.5 . . ?
C70 C73 H73A 109.5 . . ?
C70 C73 H73B 109.5 . . ?
C70 C73 H73C 109.5 . . ?
H73A C73 H73B 109.5 . . ?
H73A C73 H73C 109.5 . . ?
H73B C73 H73C 109.5 . . ?
C39 C74 C75 107.6(6) . . ?
C76 C74 C39 110.2(7) . . ?
C76 C74 C75 109.6(8) . . ?
C76 C74 C77 111.2(8) . . ?
C77 C74 C39 112.5(6) . . ?
C77 C74 C75 105.5(7) . . ?
C74 C75 H75A 109.5 . . ?
C74 C75 H75B 109.5 . . ?
C74 C75 H75C 109.5 . . ?
H75A C75 H75B 109.5 . . ?
H75A C75 H75C 109.5 . . ?
H75B C75 H75C 109.5 . . ?
C74 C76 H76A 109.5 . . ?
C74 C76 H76B 109.5 . . ?
C74 C76 H76C 109.5 . . ?
H76A C76 H76B 109.5 . . ?
H76A C76 H76C 109.5 . . ?
H76B C76 H76C 109.5 . . ?
C74 C77 H77A 109.5 . . ?
C74 C77 H77B 109.5 . . ?
C74 C77 H77C 109.5 . . ?
H77A C77 H77B 109.5 . . ?
H77A C77 H77C 109.5 . . ?
H77B C77 H77C 109.5 . . ?
C79 C78 C41 112.0(6) . . ?
C79 C78 C80 104.6(10) . . ?
C79 C78 C81 112.6(9) . . ?
C80 C78 C41 107.3(7) . . ?
C81 C78 C41 113.0(6) . . ?
C81 C78 C80 106.6(10) . . ?
C78 C79 H79A 109.5 . . ?
C78 C79 H79B 109.5 . . ?
C78 C79 H79C 109.5 . . ?
H79A C79 H79B 109.5 . . ?
H79A C79 H79C 109.5 . . ?
H79B C79 H79C 109.5 . . ?
C78 C80 H80A 109.5 . . ?
C78 C80 H80B 109.5 . . ?
C78 C80 H80C 109.5 . . ?
H80A C80 H80B 109.5 . . ?
H80A C80 H80C 109.5 . . ?
H80B C80 H80C 109.5 . . ?
C78 C81 H81A 109.5 . . ?
C78 C81 H81B 109.5 . . ?
C78 C81 H81C 109.5 . . ?
H81A C81 H81B 109.5 . . ?
H81A C81 H81C 109.5 . . ?
H81B C81 H81C 109.5 . . ?
O3 C82 C19 123.7(7) . . ?
O3 C82 H82 118.1 . . ?
C19 C82 H82 118.1 . . ?
C54 C83 C84 112.2(7) . . ?
C85 C83 C54 108.6(8) . . ?
C85 C83 C84 101.8(11) . . ?
C85 C83 C86 110.4(14) . . ?
C86 C83 C54 111.6(9) . . ?
C86 C83 C84 111.6(13) . . ?
C83 C84 H84A 109.5 . . ?
C83 C84 H84B 109.5 . . ?
C83 C84 H84C 109.5 . . ?
H84A C84 H84B 109.5 . . ?
H84A C84 H84C 109.5 . . ?
H84B C84 H84C 109.5 . . ?
C83 C85 H85A 109.5 . . ?
C83 C85 H85B 109.5 . . ?
C83 C85 H85C 109.5 . . ?
H85A C85 H85B 109.5 . . ?
H85A C85 H85C 109.5 . . ?
H85B C85 H85C 109.5 . . ?
C83 C86 H86A 109.5 . . ?
C83 C86 H86B 109.5 . . ?
C83 C86 H86C 109.5 . . ?
H86A C86 H86B 109.5 . . ?
H86A C86 H86C 109.5 . . ?
H86B C86 H86C 109.5 . . ?
C56 C87 C89 109.7(6) . . ?
C88 C87 C56 111.7(7) . . ?
C88 C87 C89 106.3(10) . . ?
C88 C87 C90 107.0(11) . . ?
C90 C87 C56 113.3(9) . . ?
C90 C87 C89 108.6(12) . . ?
C87 C88 H88A 109.5 . . ?
C87 C88 H88B 109.5 . . ?
C87 C88 H88C 109.5 . . ?
H88A C88 H88B 109.5 . . ?
H88A C88 H88C 109.5 . . ?
H88B C88 H88C 109.5 . . ?
C87 C89 H89A 109.5 . . ?
C87 C89 H89B 109.5 . . ?
C87 C89 H89C 109.5 . . ?
H89A C89 H89B 109.5 . . ?
H89A C89 H89C 109.5 . . ?
H89B C89 H89C 109.5 . . ?
C87 C90 H90A 109.5 . . ?
C87 C90 H90B 109.5 . . ?
C87 C90 H90C 109.5 . . ?
H90A C90 H90B 109.5 . . ?
H90A C90 H90C 109.5 . . ?
H90B C90 H90C 109.5 . . ?
H1AA C1A H1AB 109.5 . . ?
H1AA C1A H1AC 109.5 . . ?
H1AB C1A H1AC 109.5 . . ?
C2A C1A H1AA 109.5 . . ?
C2A C1A H1AB 109.5 . . ?
C2A C1A H1AC 109.5 . . ?
C1A C2A H2AA 105.2 . . ?
C1A C2A H2AB 105.2 . . ?
H2AA C2A H2AB 105.9 . . ?
C3A C2A C1A 128.4(18) . . ?
C3A C2A H2AA 105.2 . . ?
C3A C2A H2AB 105.2 . . ?
C2A C3A H3AA 108.1 . . ?
C2A C3A H3AB 108.1 . . ?
C2A C3A C4A 116.7(15) . . ?
H3AA C3A H3AB 107.3 . . ?
C4A C3A H3AA 108.1 . . ?
C4A C3A H3AB 108.1 . . ?
C3A C4A H4AA 107.5 . . ?
C3A C4A H4AB 107.5 . . ?
C3A C4A C5A 119.3(18) . . ?
H4AA C4A H4AB 107.0 . . ?
C5A C4A H4AA 107.5 . . ?
C5A C4A H4AB 107.5 . . ?
C4A C5A H5AA 109.5 . . ?
C4A C5A H5AB 109.5 . . ?
H5AA C5A H5AB 108.0 . . ?
C6A C5A C4A 110.9(17) . . ?
C6A C5A H5AA 109.5 . . ?
C6A C5A H5AB 109.5 . . ?
C5A C6A H6AA 109.5 . . ?
C5A C6A H6AB 109.5 . . ?
C5A C6A H6AC 109.5 . . ?
H6AA C6A H6AB 109.5 . . ?
H6AA C6A H6AC 109.5 . . ?
H6AB C6A H6AC 109.5 . . ?
H2BA C2B H2BB 109.5 . . ?
H2BA C2B H2BC 109.5 . . ?
H2BB C2B H2BC 109.5 . . ?
C1B C2B H2BA 109.5 . . ?
C1B C2B H2BB 109.5 . . ?
C1B C2B H2BC 109.5 . . ?
H2CA C2C H2CB 109.5 . . ?
H2CA C2C H2CC 109.5 . . ?
H2CB C2C H2CC 109.5 . . ?
C1C C2C H2CA 109.5 . . ?
C1C C2C H2CB 109.5 . . ?
C1C C2C H2CC 109.5 . . ?
O2 C1B C2B 128(3) . . ?
O2 C1B H1BA 105.4 . . ?
O2 C1B H1BB 105.4 . . ?
C2B C1B H1BA 105.4 . . ?
C2B C1B H1BB 105.4 . . ?
H1BA C1B H1BB 106.0 . . ?
O2 C1C C2C 139(2) . . ?
O2 C1C H1CA 102.3 . . ?
O2 C1C H1CB 102.3 . . ?
C2C C1C H1CA 102.3 . . ?
C2C C1C H1CB 102.3 . . ?
H1CA C1C H1CB 104.9 . . ?

loop_
_geom_bond_atom_site_label_1
_geom_bond_atom_site_label_2
_geom_bond_distance
_geom_bond_site_symmetry_2
_geom_bond_publ_flag
Zn1 O2 2.170(5) . ?
Zn1 N1 2.032(4) . ?
Zn1 N2 2.066(4) . ?
Zn1 N3 2.035(5) . ?
Zn1 N4 2.127(4) . ?
O3 C82 1.192(9) . ?
O2 H2 0.9967 . ?
O2 C1B 1.350(10) . ?
O2 C1C 1.340(10) . ?
N1 C1 1.373(7) . ?
N1 C4 1.383(6) . ?
N2 C6 1.382(6) . ?
N2 C9 1.360(7) . ?
N3 C11 1.372(7) . ?
N3 C14 1.370(6) . ?
N4 C16 1.385(6) . ?
N4 C23 1.373(7) . ?
N5 C43 1.322(10) . ?
N5 C44 1.412(9) . ?
N5 C50 1.412(13) . ?
N6 C43 1.359(11) . ?
N6 C49 1.338(9) . ?
N6 C51 1.474(14) . ?
C1 C2 1.441(7) . ?
C1 C24 1.406(7) . ?
C2 H2A 0.9400 . ?
C2 C3 1.347(8) . ?
C3 H3 0.9400 . ?
C3 C4 1.422(8) . ?
C4 C5 1.408(8) . ?
C5 C6 1.405(8) . ?
C5 C25 1.495(6) . ?
C6 C7 1.425(8) . ?
C7 H7 0.9400 . ?
C7 C8 1.343(9) . ?
C8 H8 0.9400 . ?
C8 C9 1.453(7) . ?
C9 C10 1.384(8) . ?
C10 C11 1.406(7) . ?
C10 C31 1.521(7) . ?
C11 C12 1.423(7) . ?
C12 H12 0.9400 . ?
C12 C13 1.351(8) . ?
C13 H13 0.9400 . ?
C13 C14 1.424(8) . ?
C14 C15 1.395(8) . ?
C15 C16 1.394(8) . ?
C15 C37 1.500(7) . ?
C16 C17 1.455(8) . ?
C17 C18 1.405(8) . ?
C17 C22 1.410(8) . ?
C18 H18 0.9400 . ?
C18 C19 1.362(10) . ?
C19 C20 1.405(9) . ?
C19 C82 1.489(9) . ?
C20 C21 1.377(8) . ?
C20 C43 1.455(10) . ?
C21 H21 0.9400 . ?
C21 C22 1.407(9) . ?
C22 C23 1.450(8) . ?
C23 C24 1.398(8) . ?
C24 C52 1.499(8) . ?
C25 C26 1.391(7) . ?
C25 C30 1.394(8) . ?
C26 H26 0.9400 . ?
C26 C27 1.396(7) . ?
C27 C28 1.385(7) . ?
C27 C58 1.529(7) . ?
C28 H28 0.9400 . ?
C28 C29 1.411(7) . ?
C29 C30 1.389(7) . ?
C29 C62 1.536(7) . ?
C30 H30 0.9400 . ?
C31 C32 1.371(8) . ?
C31 C36 1.390(9) . ?
C32 H32 0.9400 . ?
C32 C33 1.404(9) . ?
C33 C34 1.386(9) . ?
C33 C66 1.531(8) . ?
C34 H34 0.9400 . ?
C34 C35 1.400(8) . ?
C35 C36 1.389(8) . ?
C35 C70 1.533(9) . ?
C36 H36 0.9400 . ?
C37 C38 1.375(8) . ?
C37 C42 1.390(8) . ?
C38 H38 0.9400 . ?
C38 C39 1.403(8) . ?
C39 C40 1.388(9) . ?
C39 C74 1.544(9) . ?
C40 H40 0.9400 . ?
C40 C41 1.394(8) . ?
C41 C42 1.393(7) . ?
C41 C78 1.538(9) . ?
C42 H42 0.9400 . ?
C44 C45 1.3900 . ?
C44 C49 1.3900 . ?
C45 H45 0.9400 . ?
C45 C46 1.3900 . ?
C46 H46 0.9400 . ?
C46 C47 1.3900 . ?
C47 H47 0.9400 . ?
C47 C48 1.3900 . ?
C48 H48 0.9400 . ?
C48 C49 1.3900 . ?
C50 H50A 0.9700 . ?
C50 H50B 0.9700 . ?
C50 H50C 0.9700 . ?
C51 H51A 0.9700 . ?
C51 H51B 0.9700 . ?
C51 H51C 0.9700 . ?
C52 C53 1.404(9) . ?
C52 C57 1.376(9) . ?
C53 H53 0.9400 . ?
C53 C54 1.376(9) . ?
C54 C55 1.408(11) . ?
C54 C83 1.516(11) . ?
C55 H55 0.9400 . ?
C55 C56 1.392(11) . ?
C56 C57 1.379(9) . ?
C56 C87 1.529(10) . ?
C57 H57 0.9400 . ?
C58 C59 1.547(9) . ?
C58 C60 1.525(8) . ?
C58 C61 1.527(7) . ?
C59 H59A 0.9700 . ?
C59 H59B 0.9700 . ?
C59 H59C 0.9700 . ?
C60 H60A 0.9700 . ?
C60 H60B 0.9700 . ?
C60 H60C 0.9700 . ?
C61 H61A 0.9700 . ?
C61 H61B 0.9700 . ?
C61 H61C 0.9700 . ?
C62 C63 1.515(10) . ?
C62 C64 1.530(10) . ?
C62 C65 1.543(9) . ?
C63 H63A 0.9700 . ?
C63 H63B 0.9700 . ?
C63 H63C 0.9700 . ?
C64 H64A 0.9700 . ?
C64 H64B 0.9700 . ?
C64 H64C 0.9700 . ?
C65 H65A 0.9700 . ?
C65 H65B 0.9700 . ?
C65 H65C 0.9700 . ?
C66 C67 1.529(11) . ?
C66 C68 1.546(12) . ?
C66 C69 1.534(12) . ?
C67 H67A 0.9700 . ?
C67 H67B 0.9700 . ?
C67 H67C 0.9700 . ?
C68 H68A 0.9700 . ?
C68 H68B 0.9700 . ?
C68 H68C 0.9700 . ?
C69 H69A 0.9700 . ?
C69 H69B 0.9700 . ?
C69 H69C 0.9700 . ?
C70 C71 1.525(10) . ?
C70 C72 1.545(10) . ?
C70 C73 1.525(11) . ?
C71 H71A 0.9700 . ?
C71 H71B 0.9700 . ?
C71 H71C 0.9700 . ?
C72 H72A 0.9700 . ?
C72 H72B 0.9700 . ?
C72 H72C 0.9700 . ?
C73 H73A 0.9700 . ?
C73 H73B 0.9700 . ?
C73 H73C 0.9700 . ?
C74 C75 1.577(13) . ?
C74 C76 1.495(14) . ?
C74 C77 1.513(9) . ?
C75 H75A 0.9700 . ?
C75 H75B 0.9700 . ?
C75 H75C 0.9700 . ?
C76 H76A 0.9700 . ?
C76 H76B 0.9700 . ?
C76 H76C 0.9700 . ?
C77 H77A 0.9700 . ?
C77 H77B 0.9700 . ?
C77 H77C 0.9700 . ?
C78 C79 1.480(12) . ?
C78 C80 1.526(13) . ?
C78 C81 1.481(12) . ?
C79 H79A 0.9700 . ?
C79 H79B 0.9700 . ?
C79 H79C 0.9700 . ?
C80 H80A 0.9700 . ?
C80 H80B 0.9700 . ?
C80 H80C 0.9700 . ?
C81 H81A 0.9700 . ?
C81 H81B 0.9700 . ?
C81 H81C 0.9700 . ?
C82 H82 0.9400 . ?
C83 C84 1.547(16) . ?
C83 C85 1.455(15) . ?
C83 C86 1.482(18) . ?
C84 H84A 0.9700 . ?
C84 H84B 0.9700 . ?
C84 H84C 0.9700 . ?
C85 H85A 0.9700 . ?
C85 H85B 0.9700 . ?
C85 H85C 0.9700 . ?
C86 H86A 0.9700 . ?
C86 H86B 0.9700 . ?
C86 H86C 0.9700 . ?
C87 C88 1.480(14) . ?
C87 C89 1.537(14) . ?
C87 C90 1.500(15) . ?
C88 H88A 0.9700 . ?
C88 H88B 0.9700 . ?
C88 H88C 0.9700 . ?
C89 H89A 0.9700 . ?
C89 H89B 0.9700 . ?
C89 H89C 0.9700 . ?
C90 H90A 0.9700 . ?
C90 H90B 0.9700 . ?
C90 H90C 0.9700 . ?
C1A H1AA 0.9700 . ?
C1A H1AB 0.9700 . ?
C1A H1AC 0.9700 . ?
C1A C2A 1.60(3) . ?
C2A H2AA 0.9800 . ?
C2A H2AB 0.9800 . ?
C2A C3A 1.49(3) . ?
C3A H3AA 0.9800 . ?
C3A H3AB 0.9800 . ?
C3A C4A 1.52(3) . ?
C4A H4AA 0.9800 . ?
C4A H4AB 0.9800 . ?
C4A C5A 1.53(3) . ?
C5A H5AA 0.9800 . ?
C5A H5AB 0.9800 . ?
C5A C6A 1.52(3) . ?
C6A H6AA 0.9700 . ?
C6A H6AB 0.9700 . ?
C6A H6AC 0.9700 . ?
C2B H2BA 0.9700 . ?
C2B H2BB 0.9700 . ?
C2B H2BC 0.9700 . ?
C2B C1B 1.485(10) . ?
C2C H2CA 0.9700 . ?
C2C H2CB 0.9700 . ?
C2C H2CC 0.9700 . ?
C2C C1C 1.491(10) . ?
C1B H1BA 0.9800 . ?
C1B H1BB 0.9800 . ?
C1C H1CA 0.9800 . ?
C1C H1CB 0.9800 . ?

loop_
_geom_torsion_atom_site_label_1
_geom_torsion_atom_site_label_2
_geom_torsion_atom_site_label_3
_geom_torsion_atom_site_label_4
_geom_torsion
_geom_torsion_site_symmetry_1
_geom_torsion_site_symmetry_2
_geom_torsion_site_symmetry_3
_geom_torsion_site_symmetry_4
_geom_torsion_publ_flag
Zn1 O2 C1B C2B 73(3) . . . . ?
Zn1 O2 C1C C2C 4(6) . . . . ?
Zn1 N1 C1 C2 -170.1(4) . . . . ?
Zn1 N1 C1 C24 8.9(8) . . . . ?
Zn1 N1 C4 C3 169.2(4) . . . . ?
Zn1 N1 C4 C5 -9.4(8) . . . . ?
Zn1 N2 C6 C5 5.7(8) . . . . ?
Zn1 N2 C6 C7 -175.3(4) . . . . ?
Zn1 N2 C9 C8 175.7(4) . . . . ?
Zn1 N2 C9 C10 -8.6(8) . . . . ?
Zn1 N3 C11 C10 4.4(8) . . . . ?
Zn1 N3 C11 C12 -175.7(4) . . . . ?
Zn1 N3 C14 C13 176.4(4) . . . . ?
Zn1 N3 C14 C15 -3.1(8) . . . . ?
Zn1 N4 C16 C15 16.8(8) . . . . ?
Zn1 N4 C16 C17 -161.9(4) . . . . ?
Zn1 N4 C23 C22 160.8(4) . . . . ?
Zn1 N4 C23 C24 -20.0(8) . . . . ?
N1 C1 C2 C3 1.5(7) . . . . ?
N1 C1 C24 C23 -1.1(10) . . . . ?
N1 C1 C24 C52 177.2(5) . . . . ?
N1 C4 C5 C6 1.1(9) . . . . ?
N1 C4 C5 C25 179.5(5) . . . . ?
N2 C6 C7 C8 -1.4(7) . . . . ?
N2 C9 C10 C11 -2.1(9) . . . . ?
N2 C9 C10 C31 -179.2(5) . . . . ?
N3 C11 C12 C13 0.2(7) . . . . ?
N3 C14 C15 C16 -1.9(10) . . . . ?
N3 C14 C15 C37 175.9(5) . . . . ?
N4 C16 C17 C18 176.0(8) . . . . ?
N4 C16 C17 C22 -0.1(7) . . . . ?
N4 C23 C24 C1 7.6(10) . . . . ?
N4 C23 C24 C52 -170.7(5) . . . . ?
N5 C44 C45 C46 -177.7(7) . . . . ?
N5 C44 C49 N6 -3.5(6) . . . . ?
N5 C44 C49 C48 178.3(5) . . . . ?
C1 N1 C4 C3 0.4(6) . . . . ?
C1 N1 C4 C5 -178.2(5) . . . . ?
C1 C2 C3 C4 -1.2(7) . . . . ?
C1 C24 C52 C53 84.2(7) . . . . ?
C1 C24 C52 C57 -96.4(6) . . . . ?
C2 C1 C24 C23 177.8(6) . . . . ?
C2 C1 C24 C52 -3.9(8) . . . . ?
C2 C3 C4 N1 0.5(7) . . . . ?
C2 C3 C4 C5 179.1(5) . . . . ?
C3 C4 C5 C6 -177.3(5) . . . . ?
C3 C4 C5 C25 1.1(8) . . . . ?
C4 N1 C1 C2 -1.1(6) . . . . ?
C4 N1 C1 C24 177.9(5) . . . . ?
C4 C5 C6 N2 0.8(9) . . . . ?
C4 C5 C6 C7 -178.1(6) . . . . ?
C4 C5 C25 C26 69.9(7) . . . . ?
C4 C5 C25 C30 -108.4(6) . . . . ?
C5 C6 C7 C8 177.7(6) . . . . ?
C5 C25 C26 C27 -179.1(5) . . . . ?
C5 C25 C30 C29 178.7(5) . . . . ?
C6 N2 C9 C8 -1.0(6) . . . . ?
C6 N2 C9 C10 174.7(5) . . . . ?
C6 C5 C25 C26 -111.6(6) . . . . ?
C6 C5 C25 C30 70.2(7) . . . . ?
C6 C7 C8 C9 0.7(7) . . . . ?
C7 C8 C9 N2 0.1(7) . . . . ?
C7 C8 C9 C10 -175.6(6) . . . . ?
C8 C9 C10 C11 173.0(6) . . . . ?
C8 C9 C10 C31 -4.1(9) . . . . ?
C9 N2 C6 C5 -177.6(5) . . . . ?
C9 N2 C6 C7 1.4(6) . . . . ?
C9 C10 C11 N3 4.4(9) . . . . ?
C9 C10 C11 C12 -175.5(6) . . . . ?
C9 C10 C31 C32 -78.1(7) . . . . ?
C9 C10 C31 C36 100.6(6) . . . . ?
C10 C11 C12 C13 -179.9(6) . . . . ?
C10 C31 C32 C33 -179.0(5) . . . . ?
C10 C31 C36 C35 -179.9(5) . . . . ?
C11 N3 C14 C13 2.0(6) . . . . ?
C11 N3 C14 C15 -177.4(6) . . . . ?
C11 C10 C31 C32 104.5(6) . . . . ?
C11 C10 C31 C36 -76.8(6) . . . . ?
C11 C12 C13 C14 1.0(7) . . . . ?
C12 C13 C14 N3 -1.9(7) . . . . ?
C12 C13 C14 C15 177.5(6) . . . . ?
C13 C14 C15 C16 178.8(6) . . . . ?
C13 C14 C15 C37 -3.5(9) . . . . ?
C14 N3 C11 C10 178.7(5) . . . . ?
C14 N3 C11 C12 -1.4(6) . . . . ?
C14 C15 C16 N4 -5.9(10) . . . . ?
C14 C15 C16 C17 172.6(6) . . . . ?
C14 C15 C37 C38 -79.5(8) . . . . ?
C14 C15 C37 C42 103.0(6) . . . . ?
C15 C16 C17 C18 -2.7(13) . . . . ?
C15 C16 C17 C22 -178.8(6) . . . . ?
C15 C37 C38 C39 -177.1(6) . . . . ?
C15 C37 C42 C41 175.5(5) . . . . ?
C16 N4 C23 C22 -3.2(7) . . . . ?
C16 N4 C23 C24 175.9(6) . . . . ?
C16 C15 C37 C38 98.5(7) . . . . ?
C16 C15 C37 C42 -79.0(8) . . . . ?
C16 C17 C18 C19 -170.3(8) . . . . ?
C16 C17 C22 C21 171.1(6) . . . . ?
C16 C17 C22 C23 -1.8(7) . . . . ?
C17 C18 C19 C20 -0.1(13) . . . . ?
C17 C18 C19 C82 -179.1(8) . . . . ?
C17 C22 C23 N4 3.1(7) . . . . ?
C17 C22 C23 C24 -176.0(6) . . . . ?
C18 C17 C22 C21 -5.7(10) . . . . ?
C18 C17 C22 C23 -178.6(6) . . . . ?
C18 C19 C20 C21 -5.1(12) . . . . ?
C18 C19 C20 C43 169.5(8) . . . . ?
C18 C19 C82 O3 -175.1(10) . . . . ?
C19 C20 C21 C22 4.7(11) . . . . ?
C19 C20 C43 N5 117.8(9) . . . . ?
C19 C20 C43 N6 -69.7(10) . . . . ?
C20 C19 C82 O3 5.9(15) . . . . ?
C20 C21 C22 C17 0.7(10) . . . . ?
C20 C21 C22 C23 171.5(7) . . . . ?
C21 C20 C43 N5 -67.5(10) . . . . ?
C21 C20 C43 N6 105.1(8) . . . . ?
C21 C22 C23 N4 -168.5(7) . . . . ?
C21 C22 C23 C24 12.3(11) . . . . ?
C22 C17 C18 C19 5.4(11) . . . . ?
C22 C23 C24 C1 -173.4(6) . . . . ?
C22 C23 C24 C52 8.3(9) . . . . ?
C23 N4 C16 C15 -179.2(6) . . . . ?
C23 N4 C16 C17 2.1(7) . . . . ?
C23 C24 C52 C53 -97.3(7) . . . . ?
C23 C24 C52 C57 82.0(7) . . . . ?
C24 C1 C2 C3 -177.6(6) . . . . ?
C24 C52 C53 C54 176.9(5) . . . . ?
C24 C52 C57 C56 -179.1(5) . . . . ?
C25 C5 C6 N2 -177.6(5) . . . . ?
C25 C5 C6 C7 3.5(8) . . . . ?
C25 C26 C27 C28 1.3(8) . . . . ?
C25 C26 C27 C58 178.6(5) . . . . ?
C26 C25 C30 C29 0.4(9) . . . . ?
C26 C27 C28 C29 -1.3(8) . . . . ?
C26 C27 C58 C59 56.7(7) . . . . ?
C26 C27 C58 C60 -63.1(7) . . . . ?
C26 C27 C58 C61 176.8(5) . . . . ?
C27 C28 C29 C30 1.0(9) . . . . ?
C27 C28 C29 C62 -178.7(5) . . . . ?
C28 C27 C58 C59 -126.1(6) . . . . ?
C28 C27 C58 C60 114.1(6) . . . . ?
C28 C27 C58 C61 -6.0(8) . . . . ?
C28 C29 C30 C25 -0.5(9) . . . . ?
C28 C29 C62 C63 -60.1(8) . . . . ?
C28 C29 C62 C64 60.2(7) . . . . ?
C28 C29 C62 C65 177.6(7) . . . . ?
C30 C25 C26 C27 -0.8(9) . . . . ?
C30 C29 C62 C63 120.2(7) . . . . ?
C30 C29 C62 C64 -119.4(7) . . . . ?
C30 C29 C62 C65 -2.0(9) . . . . ?
C31 C10 C11 N3 -178.5(5) . . . . ?
C31 C10 C11 C12 1.7(8) . . . . ?
C31 C32 C33 C34 -2.9(8) . . . . ?
C31 C32 C33 C66 178.9(5) . . . . ?
C32 C31 C36 C35 -1.2(8) . . . . ?
C32 C33 C34 C35 2.6(8) . . . . ?
C32 C33 C66 C67 60.3(8) . . . . ?
C32 C33 C66 C68 -57.7(9) . . . . ?
C32 C33 C66 C69 178.3(8) . . . . ?
C33 C34 C35 C36 -1.7(8) . . . . ?
C33 C34 C35 C70 -179.7(5) . . . . ?
C34 C33 C66 C67 -117.8(7) . . . . ?
C34 C33 C66 C68 124.2(8) . . . . ?
C34 C33 C66 C69 0.2(10) . . . . ?
C34 C35 C36 C31 0.9(8) . . . . ?
C34 C35 C70 C71 61.6(7) . . . . ?
C34 C35 C70 C72 -178.6(7) . . . . ?
C34 C35 C70 C73 -58.1(7) . . . . ?
C36 C31 C32 C33 2.2(8) . . . . ?
C36 C35 C70 C71 -116.4(7) . . . . ?
C36 C35 C70 C72 3.4(9) . . . . ?
C36 C35 C70 C73 123.9(6) . . . . ?
C37 C15 C16 N4 176.3(5) . . . . ?
C37 C15 C16 C17 -5.2(9) . . . . ?
C37 C38 C39 C40 1.9(10) . . . . ?
C37 C38 C39 C74 -179.0(7) . . . . ?
C38 C37 C42 C41 -2.0(9) . . . . ?
C38 C39 C40 C41 -2.7(10) . . . . ?
C38 C39 C74 C75 63.7(9) . . . . ?
C38 C39 C74 C76 -55.8(10) . . . . ?
C38 C39 C74 C77 179.5(7) . . . . ?
C39 C40 C41 C42 1.2(10) . . . . ?
C39 C40 C41 C78 179.8(6) . . . . ?
C40 C39 C74 C75 -117.2(8) . . . . ?
C40 C39 C74 C76 123.3(8) . . . . ?
C40 C39 C74 C77 -1.4(11) . . . . ?
C40 C41 C42 C37 1.2(9) . . . . ?
C40 C41 C78 C79 53.2(10) . . . . ?
C40 C41 C78 C80 -61.0(10) . . . . ?
C40 C41 C78 C81 -178.3(10) . . . . ?
C42 C37 C38 C39 0.4(9) . . . . ?
C42 C41 C78 C79 -128.3(9) . . . . ?
C42 C41 C78 C80 117.5(10) . . . . ?
C42 C41 C78 C81 0.2(12) . . . . ?
C43 N5 C44 C45 -179.4(5) . . . . ?
C43 N5 C44 C49 2.7(7) . . . . ?
C43 N6 C49 C44 3.1(8) . . . . ?
C43 N6 C49 C48 -179.0(5) . . . . ?
C43 C20 C21 C22 -170.2(7) . . . . ?
C44 N5 C43 N6 -0.8(8) . . . . ?
C44 N5 C43 C20 172.5(6) . . . . ?
C44 C45 C46 C47 0.0 . . . . ?
C45 C44 C49 N6 178.2(6) . . . . ?
C45 C44 C49 C48 0.0 . . . . ?
C45 C46 C47 C48 0.0 . . . . ?
C46 C47 C48 C49 0.0 . . . . ?
C47 C48 C49 N6 -177.6(8) . . . . ?
C47 C48 C49 C44 0.0 . . . . ?
C49 N6 C43 N5 -1.4(9) . . . . ?
C49 N6 C43 C20 -175.1(6) . . . . ?
C49 C44 C45 C46 0.0 . . . . ?
C50 N5 C43 N6 180.0(9) . . . . ?
C50 N5 C43 C20 -6.7(13) . . . . ?
C50 N5 C44 C45 -0.2(12) . . . . ?
C50 N5 C44 C49 -178.1(8) . . . . ?
C51 N6 C43 N5 -178.6(9) . . . . ?
C51 N6 C43 C20 7.7(13) . . . . ?
C51 N6 C49 C44 -179.6(8) . . . . ?
C51 N6 C49 C48 -1.8(13) . . . . ?
C52 C53 C54 C55 2.2(9) . . . . ?
C52 C53 C54 C83 -175.9(6) . . . . ?
C53 C52 C57 C56 0.3(8) . . . . ?
C53 C54 C55 C56 0.1(10) . . . . ?
C53 C54 C83 C84 -4.3(12) . . . . ?
C53 C54 C83 C85 107.5(11) . . . . ?
C53 C54 C83 C86 -130.5(14) . . . . ?
C54 C55 C56 C57 -2.1(10) . . . . ?
C54 C55 C56 C87 177.9(6) . . . . ?
C55 C54 C83 C84 177.7(9) . . . . ?
C55 C54 C83 C85 -70.5(12) . . . . ?
C55 C54 C83 C86 51.5(15) . . . . ?
C55 C56 C57 C52 1.9(9) . . . . ?
C55 C56 C87 C88 116.2(10) . . . . ?
C55 C56 C87 C89 -126.2(10) . . . . ?
C55 C56 C87 C90 -4.7(14) . . . . ?
C57 C52 C53 C54 -2.4(8) . . . . ?
C57 C56 C87 C88 -63.8(10) . . . . ?
C57 C56 C87 C89 53.8(11) . . . . ?
C57 C56 C87 C90 175.3(12) . . . . ?
C58 C27 C28 C29 -178.5(5) . . . . ?
C62 C29 C30 C25 179.2(6) . . . . ?
C66 C33 C34 C35 -179.2(5) . . . . ?
C70 C35 C36 C31 178.8(5) . . . . ?
C74 C39 C40 C41 178.2(7) . . . . ?
C78 C41 C42 C37 -177.3(6) . . . . ?
C82 C19 C20 C21 173.9(8) . . . . ?
C82 C19 C20 C43 -11.6(13) . . . . ?
C83 C54 C55 C56 178.2(6) . . . . ?
C87 C56 C57 C52 -178.1(6) . . . . ?
C1A C2A C3A C4A -178.9(15) . . . . ?
C2A C3A C4A C5A 179.7(14) . . . . ?
C3A C4A C5A C6A -175.7(16) . . . . ?

loop_
_smtbx_masks_void_nr
_smtbx_masks_void_average_x
_smtbx_masks_void_average_y
_smtbx_masks_void_average_z
_smtbx_masks_void_volume
_smtbx_masks_void_count_electrons
_smtbx_masks_void_content
1 -0.322 0.000 0.000 694.9 177.0 '4 H2O;2 C6H14'
2 0.396 0.925 0.311 7.2 0.0 ?
3 0.457 0.089 0.462 15.7 0.0 ?
4 0.543 0.911 0.538 15.7 0.0 ?
5 0.604 0.075 0.689 7.2 0.0 ?
